data_4347523
loop_
_publ_author_name
'Marmier, Mathieu'
'Wise, Matthew D.'
'Holstein, Julian J.'
'Pattison, Philip'
'Schenk, Kurt'
'Solari, Euro'
'Scopelliti, Rosario'
'Severin, Kay'

_publ_section_title
;
 Carboxylic Acid Functionalized Clathrochelate Complexes: Large, Robust,
 and Easy-to-Access Metalloligands.
;
_journal_issue 8
_journal_name_full 'Inorganic chemistry'
_journal_page_first 4006
_journal_page_last 4015
_journal_paper_doi 10.1021/acs.inorgchem.6b00276
_journal_volume 55
_journal_year 2016
_chemical_formula_moiety '2(C57 H32 B2 Br2 N6 O15 Zn2), ZN4 O, C3 H7 N O, 2(O S C2 H6)'
_chemical_formula_sum 'C121 H83 B4 Br4 N13 O34 S2 Zn8'
_chemical_formula_weight 3212.96
_space_group_crystal_system monoclinic
_space_group_IT_number 15
_space_group_name_Hall '-C 2yc'
_space_group_name_H-M_alt 'C 1 2/c 1'
_atom_sites_solution_hydrogens geom
_audit_creation_method SHELXL-2014/7
_cell_angle_alpha 90
_cell_angle_beta 115.816(11)
_cell_angle_gamma 90
_cell_formula_units_Z 8
_cell_length_a 40.845(5)
_cell_length_b 42.367(5)
_cell_length_c 34.547(9)
_cell_measurement_reflns_used 263
_cell_measurement_temperature 100(2)
_cell_measurement_theta_max 22
_cell_measurement_theta_min 3
_cell_volume 53816(17)
_computing_cell_refinement 'Dirax/lsq (Duisenberg & Schreurs, 1989-2000)'
_computing_data_collection 'Collect (Bruker AXS BV, 1997-2004)'
_computing_data_reduction 'EvalCCD (Duisenberg & Schreurs, 1990-2000)'
_computing_molecular_graphics 'shelXle (Huebschle, 2014)'
_computing_publication_material 'enCIFer 1.3, CCDC, 2008'
_computing_structure_refinement 'SHELXL-2014/7 (Sheldrick, 2014)'
_computing_structure_solution 'SUPERFLIP (Palatinus et al, 2007)'
_diffrn_ambient_temperature 100(2)
_diffrn_measured_fraction_theta_full 0.986
_diffrn_measured_fraction_theta_max 0.986
_diffrn_measurement_device_type 'Bruker APEX II CCD'
_diffrn_measurement_method 'phi and omega scans'
_diffrn_radiation_monochromator graphite
_diffrn_radiation_source 'fine-focus sealed tube'
_diffrn_radiation_type MoK\a
_diffrn_radiation_wavelength 0.71073
_diffrn_reflns_av_R_equivalents 0.0851
_diffrn_reflns_av_unetI/netI 0.0847
_diffrn_reflns_Laue_measured_fraction_full 0.986
_diffrn_reflns_Laue_measured_fraction_max 0.986
_diffrn_reflns_limit_h_max 37
_diffrn_reflns_limit_h_min -37
_diffrn_reflns_limit_k_max 38
_diffrn_reflns_limit_k_min -38
_diffrn_reflns_limit_l_max 31
_diffrn_reflns_limit_l_min -31
_diffrn_reflns_number 123244
_diffrn_reflns_point_group_measured_fraction_full 0.986
_diffrn_reflns_point_group_measured_fraction_max 0.986
_diffrn_reflns_theta_full 18.800
_diffrn_reflns_theta_max 18.800
_diffrn_reflns_theta_min 1.108
_exptl_absorpt_coefficient_mu 1.349
_exptl_absorpt_correction_T_max 1.00000
_exptl_absorpt_correction_T_min 0.36866
_exptl_absorpt_correction_type multi-scan
_exptl_absorpt_process_details
;
CrysAlisPro, Agilent Technologies,
Version 1.171.37.34 (release 22-05-2014 CrysAlis171 .NET)
(compiled May 22 2014,16:03:01)
Empirical absorption correction using spherical harmonics,
 implemented in SCALE3 ABSPACK scaling algorithm.
;
_exptl_crystal_colour orange
_exptl_crystal_density_diffrn 0.793
_exptl_crystal_description prism
_exptl_crystal_F_000 12832
_exptl_crystal_size_max 0.479
_exptl_crystal_size_mid 0.346
_exptl_crystal_size_min 0.248
_refine_diff_density_max 1.055
_refine_diff_density_min -0.922
_refine_diff_density_rms 0.134
_refine_ls_extinction_method none
_refine_ls_goodness_of_fit_ref 1.480
_refine_ls_hydrogen_treatment constr
_refine_ls_matrix_type full
_refine_ls_number_parameters 1675
_refine_ls_number_reflns 20751
_refine_ls_number_restraints 4467
_refine_ls_restrained_S_all 1.422
_refine_ls_R_factor_all 0.1701
_refine_ls_R_factor_gt 0.1071
_refine_ls_shift/su_max 0.000
_refine_ls_shift/su_mean 0.000
_refine_ls_structure_factor_coef Fsqd
_refine_ls_weighting_details 'w=1/[\s^2^(Fo^2^)+(0.2000P)^2^] where P=(Fo^2^+2Fc^2^)/3'
_refine_ls_weighting_scheme calc
_refine_ls_wR_factor_gt 0.3391
_refine_ls_wR_factor_ref 0.3958
_reflns_Friedel_coverage 0.000
_reflns_number_gt 11004
_reflns_number_total 20751
_reflns_threshold_expression 'I > 2\s(I)'
_cod_data_source_file ic6b00276_si_010.cif
_cod_data_source_block mof22
_cod_original_cell_volume 53817(17)
_cod_original_sg_symbol_H-M 'C 2/c'
_cod_database_code 4347523
_shelx_shelxl_version_number 2014/7
_shelx_space_group_comment
;
The symmetry employed for this shelxl refinement is uniquely defined
by the following loop, which should always be used as a source of
symmetry information in preference to the above space-group names.
They are only intended as comments.
;
_shelx_estimated_absorpt_t_min 0.564
_shelx_estimated_absorpt_t_max 0.731
_computing_refinement_gui 'shelXle (Huebschle, 2014)'
_computing_ligand_restraints 'Grade Web Server, http://grade.globalphasing.org'
_computing_molecular_model 'DSR (Kratzert, 2015)'

loop_
_space_group_symop_operation_xyz
'x, y, z'
'-x, y, -z+1/2'
'x+1/2, y+1/2, z'
'-x+1/2, y+1/2, -z+1/2'
'-x, -y, -z'
'x, -y, z-1/2'
'-x+1/2, -y+1/2, -z'
'x+1/2, -y+1/2, z-1/2'

loop_
_atom_site_label
_atom_site_type_symbol
_atom_site_fract_x
_atom_site_fract_y
_atom_site_fract_z
_atom_site_U_iso_or_equiv
_atom_site_adp_type
_atom_site_occupancy
_atom_site_site_symmetry_order
_atom_site_calc_flag
_atom_site_refinement_flags_posn
_atom_site_refinement_flags_adp
Zn1_1 Zn 0.00374(5) -0.08836(4) 0.13000(8) 0.0639(8) Uani 1 1 d . .
Zn2_1 Zn 0.04890(6) -0.13493(5) 0.11157(8) 0.0757(8) Uani 1 1 d . .
Zn3_1 Zn 0.47740(7) 0.13126(5) 0.57873(9) 0.0916(9) Uani 1 1 d . .
Zn4_1 Zn 0.51979(6) 0.08404(5) 0.55561(8) 0.0771(8) Uani 1 1 d . .
Zn5_1 Zn 0.24734(5) -0.17885(4) 0.55412(8) 0.0656(8) Uani 1 1 d . .
Zn6_1 Zn 0.25701(5) -0.10452(5) 0.56353(8) 0.0699(8) Uani 1 1 d . .
Zn7_1 Zn 0.31938(5) -0.15259(5) 0.62691(8) 0.0757(8) Uani 1 1 d . .
Zn8_1 Zn 0.24428(5) -0.14495(4) 0.63393(8) 0.0686(8) Uani 1 1 d . .
O1_2 O 0.2655(2) -0.1443(2) 0.5942(3) 0.047(3) Uani 1 1 d . .
C1_3 C 0.5862(3) 0.0083(3) 0.5185(5) 0.089(3) Uani 1 1 d D U
C2_3 C 0.6187(4) 0.0155(3) 0.5162(6) 0.103(4) Uani 1 1 d D U
H2_3 H 0.6278 0.0365 0.5224 0.124 Uiso 1 1 calc R U
C3_3 C 0.6383(4) -0.0066(3) 0.5052(6) 0.109(4) Uani 1 1 d D U
H3_3 H 0.6606 -0.0008 0.5046 0.130 Uiso 1 1 calc R U
Br4_3 Br 0.65013(8) -0.06838(6) 0.47872(13) 0.1561(14) Uani 1 1 d D U
C4_3 C 0.6252(4) -0.0370(3) 0.4951(5) 0.111(4) Uani 1 1 d D U
C5_3 C 0.5931(4) -0.0445(3) 0.4964(6) 0.104(4) Uani 1 1 d D U
H5_3 H 0.5838 -0.0653 0.4893 0.125 Uiso 1 1 calc R U
C6_3 C 0.5740(4) -0.0227(3) 0.5077(5) 0.093(4) Uani 1 1 d D U
H6_3 H 0.5518 -0.0289 0.5083 0.111 Uiso 1 1 calc R U
B7_3 B 0.5624(4) 0.0326(3) 0.5311(6) 0.082(3) Uani 1 1 d D U
O8_3 O 0.5899(3) 0.0618(3) 0.5547(4) 0.087(3) Uani 1 1 d D U
N9_3 N 0.5733(4) 0.0867(3) 0.5613(5) 0.087(4) Uani 1 1 d D U
C10_3 C 0.5963(4) 0.1120(3) 0.5750(6) 0.083(4) Uani 1 1 d D U
H10_3 H 0.6202 0.1091 0.5773 0.100 Uiso 1 1 calc R U
C11_3 C 0.5875(3) 0.1438(3) 0.5868(5) 0.089(4) Uani 1 1 d D U
C12_3 C 0.5565(4) 0.1504(3) 0.5933(5) 0.096(4) Uani 1 1 d D U
C13_3 C 0.5520(3) 0.1820(3) 0.6042(5) 0.101(4) Uani 1 1 d D U
C14_3 C 0.5786(4) 0.2048(3) 0.6085(5) 0.102(4) Uani 1 1 d D U
H14_3 H 0.5759 0.2257 0.6165 0.122 Uiso 1 1 calc R U
C15_3 C 0.6086(3) 0.1975(3) 0.6013(5) 0.103(4) Uani 1 1 d D U
C16_3 C 0.6131(4) 0.1668(3) 0.5907(5) 0.097(4) Uani 1 1 d D U
H16_3 H 0.6338 0.1614 0.5862 0.117 Uiso 1 1 calc R U
C17_3 C 0.5212(4) 0.1932(4) 0.6104(6) 0.110(4) Uani 1 1 d D U
H17_3 H 0.5212 0.2148 0.6176 0.132 Uiso 1 1 calc R U
N18_3 N 0.4943(4) 0.1768(4) 0.6071(6) 0.115(4) Uani 1 1 d D U
O19_3 O 0.4698(4) 0.1939(3) 0.6164(5) 0.129(4) Uani 1 1 d D U
B20_3 B 0.4331(6) 0.1805(4) 0.6022(7) 0.142(4) Uani 1 1 d D U
O21_3 O 0.5341(3) 0.0444(2) 0.4907(4) 0.076(3) Uani 1 1 d D U
N22_3 N 0.5107(3) 0.0677(3) 0.4929(4) 0.073(4) Uani 1 1 d D U
C23_3 C 0.4859(3) 0.0759(3) 0.4567(5) 0.075(4) Uani 1 1 d D U
H23_3 H 0.4870 0.0664 0.4324 0.091 Uiso 1 1 calc R U
C24_3 C 0.4561(3) 0.0976(3) 0.4472(4) 0.082(4) Uani 1 1 d D U
C25_3 C 0.4500(3) 0.1142(3) 0.4798(4) 0.090(4) Uani 1 1 d D U
C26_3 C 0.4193(4) 0.1350(3) 0.4663(4) 0.099(4) Uani 1 1 d D U
C27_3 C 0.3959(4) 0.1382(3) 0.4221(4) 0.093(4) Uani 1 1 d D U
H27_3 H 0.3753 0.1517 0.4134 0.112 Uiso 1 1 calc R U
C28_3 C 0.4021(3) 0.1220(3) 0.3911(3) 0.089(4) Uani 1 1 d D U
C29_3 C 0.4322(3) 0.1021(3) 0.4036(4) 0.081(4) Uani 1 1 d D U
H29_3 H 0.4367 0.0914 0.3822 0.097 Uiso 1 1 calc R U
C30_3 C 0.4110(4) 0.1541(4) 0.4957(5) 0.117(4) Uani 1 1 d D U
H30_3 H 0.3894 0.1664 0.4835 0.141 Uiso 1 1 calc R U
N31_3 N 0.4297(5) 0.1562(4) 0.5362(5) 0.131(4) Uani 1 1 d D U
O32_3 O 0.4144(4) 0.1772(4) 0.5556(5) 0.146(4) Uani 1 1 d D U
O33_3 O 0.5516(3) 0.0190(3) 0.5606(4) 0.079(3) Uani 1 1 d D U
N34_3 N 0.5281(3) 0.0357(3) 0.5725(5) 0.076(3) Uani 1 1 d D U
C35_3 C 0.5099(4) 0.0183(3) 0.5861(5) 0.081(4) Uani 1 1 d D U
H35_3 H 0.5141 -0.0038 0.5866 0.097 Uiso 1 1 calc R U
C36_3 C 0.4835(3) 0.0286(3) 0.6009(5) 0.085(3) Uani 1 1 d D U
C37_3 C 0.4762(4) 0.0613(3) 0.6056(5) 0.089(3) Uani 1 1 d D U
C38_3 C 0.4487(4) 0.0678(3) 0.6197(5) 0.100(4) Uani 1 1 d D U
C39_3 C 0.4285(4) 0.0431(3) 0.6263(6) 0.099(4) Uani 1 1 d D U
H39_3 H 0.4103 0.0480 0.6355 0.119 Uiso 1 1 calc R U
C40_3 C 0.4348(3) 0.0118(3) 0.6195(5) 0.095(4) Uani 1 1 d D U
C41_3 C 0.4628(4) 0.0049(3) 0.6083(6) 0.090(4) Uani 1 1 d D U
H41_3 H 0.4680 -0.0166 0.6054 0.108 Uiso 1 1 calc R U
C42_3 C 0.4389(4) 0.0993(3) 0.6268(6) 0.111(4) Uani 1 1 d D U
H42_3 H 0.4227 0.1009 0.6398 0.133 Uiso 1 1 calc R U
N43_3 N 0.4496(5) 0.1250(3) 0.6175(6) 0.117(4) Uani 1 1 d D U
O44_3 O 0.4337(4) 0.1522(3) 0.6264(5) 0.129(4) Uani 1 1 d D U
C45_3 C 0.4112(5) 0.2065(4) 0.6148(6) 0.182(5) Uani 1 1 d D U
C46_3 C 0.4131(6) 0.2094(5) 0.6561(6) 0.208(6) Uani 1 1 d D U
H46_3 H 0.4280 0.1950 0.6776 0.249 Uiso 1 1 calc R U
C47_3 C 0.3942(6) 0.2321(5) 0.6669(7) 0.231(6) Uani 1 1 d D U
H47_3 H 0.3958 0.2326 0.6952 0.277 Uiso 1 1 calc R U
Br48_3 Br 0.3450(2) 0.28409(14) 0.6501(3) 0.361(4) Uani 1 1 d D U
C48_3 C 0.3734(5) 0.2539(4) 0.6372(7) 0.245(6) Uani 1 1 d D U
C49_3 C 0.3714(6) 0.2529(5) 0.5965(7) 0.232(6) Uani 1 1 d D U
H49_3 H 0.3579 0.2684 0.5758 0.278 Uiso 1 1 calc R U
C50_3 C 0.3895(6) 0.2292(5) 0.5860(6) 0.210(6) Uani 1 1 d D U
H50_3 H 0.3869 0.2283 0.5573 0.252 Uiso 1 1 calc R U
O12A_3 O 0.5322(3) 0.1288(3) 0.5877(4) 0.094(4) Uani 1 1 d D U
C15A_3 C 0.6341(4) 0.2225(3) 0.6013(5) 0.107(4) Uani 1 1 d D U
C15B_3 C 0.6444(4) 0.2242(3) 0.5679(5) 0.108(4) Uani 1 1 d D U
H15B_3 H 0.6364 0.2085 0.5461 0.130 Uiso 1 1 calc R U
C15C_3 C 0.6664(4) 0.2486(3) 0.5663(5) 0.106(4) Uani 1 1 d D U
H15C_3 H 0.6724 0.2500 0.5427 0.127 Uiso 1 1 calc R U
C15D_3 C 0.6797(4) 0.2712(3) 0.5988(5) 0.097(4) Uani 1 1 d D U
C15E_3 C 0.6703(4) 0.2687(3) 0.6329(5) 0.104(4) Uani 1 1 d D U
H15E_3 H 0.6799 0.2834 0.6559 0.124 Uiso 1 1 calc R U
C15F_3 C 0.6474(4) 0.2452(3) 0.6337(5) 0.107(4) Uani 1 1 d D U
H15F_3 H 0.6405 0.2445 0.6567 0.128 Uiso 1 1 calc R U
C15G_3 C 0.7030(4) 0.2981(3) 0.5967(5) 0.086(4) Uani 1 1 d D U
O15H_3 O 0.7104(3) 0.2985(2) 0.5648(4) 0.082(3) Uani 1 1 d D U
O25A_3 O 0.4719(3) 0.1100(3) 0.5210(4) 0.097(4) Uani 1 1 d D U
O15I_3 O 0.7138(3) 0.3172(3) 0.6269(4) 0.084(4) Uani 1 1 d D U
C28A_3 C 0.3783(3) 0.1262(3) 0.3444(3) 0.103(4) Uani 1 1 d D U
C28B_3 C 0.3917(4) 0.1231(4) 0.3137(4) 0.112(4) Uani 1 1 d D U
H28B_3 H 0.4165 0.1177 0.3228 0.135 Uiso 1 1 calc R U
C28C_3 C 0.3697(4) 0.1277(4) 0.2704(4) 0.119(5) Uani 1 1 d D U
H28C_3 H 0.3797 0.1263 0.2503 0.143 Uiso 1 1 calc R U
C28D_3 C 0.3327(4) 0.1346(4) 0.2562(4) 0.115(4) Uani 1 1 d D U
C28E_3 C 0.3191(4) 0.1373(4) 0.2864(4) 0.110(4) Uani 1 1 d D U
H28E_3 H 0.2940 0.1416 0.2773 0.131 Uiso 1 1 calc R U
C28F_3 C 0.3417(3) 0.1337(4) 0.3301(4) 0.109(4) Uani 1 1 d D U
H28F_3 H 0.3321 0.1365 0.3505 0.131 Uiso 1 1 calc R U
C28G_3 C 0.3083(4) 0.1375(4) 0.2087(4) 0.117(4) Uani 1 1 d D U
O37A_3 O 0.4949(3) 0.0843(2) 0.5988(4) 0.087(4) Uani 1 1 d D U
O28H_3 O 0.3227(4) 0.1334(4) 0.1831(5) 0.136(5) Uani 1 1 d D U
O28I_3 O 0.2753(3) 0.1425(3) 0.1948(4) 0.101(4) Uani 1 1 d D U
C40A_3 C 0.4096(3) -0.0135(3) 0.6196(5) 0.103(4) Uani 1 1 d D U
C40B_3 C 0.3728(3) -0.0067(3) 0.6048(6) 0.104(5) Uani 1 1 d D U
H40B_3 H 0.3645 0.0144 0.5980 0.125 Uiso 1 1 calc R U
C40C_3 C 0.3484(3) -0.0307(3) 0.6001(6) 0.111(5) Uani 1 1 d D U
H40C_3 H 0.3233 -0.0258 0.5892 0.133 Uiso 1 1 calc R U
C40D_3 C 0.3599(3) -0.0618(3) 0.6110(5) 0.109(4) Uani 1 1 d D U
C40E_3 C 0.3972(3) -0.0682(3) 0.6282(6) 0.112(5) Uani 1 1 d D U
H40E_3 H 0.4060 -0.0890 0.6370 0.134 Uiso 1 1 calc R U
C40F_3 C 0.4214(3) -0.0440(3) 0.6323(6) 0.108(5) Uani 1 1 d D U
H40F_3 H 0.4467 -0.0484 0.6441 0.129 Uiso 1 1 calc R U
C40G_3 C 0.3320(4) -0.0877(3) 0.6024(6) 0.111(4) Uani 1 1 d D U
O40H_3 O 0.3445(3) -0.1143(3) 0.6182(5) 0.112(4) Uani 1 1 d D U
O40I_3 O 0.2991(3) -0.0805(3) 0.5809(5) 0.116(5) Uani 1 1 d D U
C1_4 C -0.0697(4) -0.0145(3) 0.1585(5) 0.113(4) Uani 1 1 d D U
C2_4 C -0.0552(4) 0.0107(4) 0.1869(6) 0.151(6) Uani 1 1 d D U
H2_4 H -0.0294 0.0123 0.2020 0.181 Uiso 1 1 calc R U
C3_4 C -0.0760(4) 0.0333(4) 0.1941(7) 0.175(6) Uani 1 1 d D U
H3_4 H -0.0648 0.0494 0.2148 0.210 Uiso 1 1 calc R U
Br4_4 Br -0.14245(14) 0.06425(12) 0.1790(2) 0.298(3) Uani 1 1 d D U
C4_4 C -0.1132(4) 0.0323(3) 0.1714(6) 0.177(6) Uani 1 1 d D U
C5_4 C -0.1289(4) 0.0087(4) 0.1423(6) 0.158(6) Uani 1 1 d D U
H5_4 H -0.1546 0.0080 0.1262 0.190 Uiso 1 1 calc R U
C6_4 C -0.1076(4) -0.0143(4) 0.1362(6) 0.137(5) Uani 1 1 d D U
H6_4 H -0.1192 -0.0306 0.1160 0.164 Uiso 1 1 calc R U
B7_4 B -0.0455(4) -0.0414(3) 0.1514(6) 0.083(3) Uani 1 1 d D U
O8_4 O -0.0288(3) -0.0232(2) 0.1213(4) 0.075(3) Uani 1 1 d D U
N9_4 N -0.0022(3) -0.0393(3) 0.1171(5) 0.072(3) Uani 1 1 d D U
C10_4 C 0.0194(3) -0.0210(3) 0.1065(6) 0.074(4) Uani 1 1 d D U
H10_4 H 0.0135 0.0008 0.1020 0.088 Uiso 1 1 calc R U
C11_4 C 0.0520(3) -0.0318(3) 0.1010(5) 0.075(3) Uani 1 1 d D U
C12_4 C 0.0589(3) -0.0639(3) 0.0954(5) 0.077(3) Uani 1 1 d D U
C13_4 C 0.0899(3) -0.0703(2) 0.0879(5) 0.081(3) Uani 1 1 d D U
C14_4 C 0.1121(3) -0.0450(2) 0.0876(5) 0.081(4) Uani 1 1 d D U
H14_4 H 0.1328 -0.0497 0.0828 0.097 Uiso 1 1 calc R U
C15_4 C 0.1058(3) -0.0136(2) 0.0940(5) 0.081(3) Uani 1 1 d D U
C16_4 C 0.0750(3) -0.0079(3) 0.1001(5) 0.076(4) Uani 1 1 d D U
H16_4 H 0.0693 0.0133 0.1039 0.091 Uiso 1 1 calc R U
C17_4 C 0.1006(4) -0.1017(3) 0.0821(6) 0.093(4) Uani 1 1 d D U
H17_4 H 0.1208 -0.1031 0.0754 0.111 Uiso 1 1 calc R U
N18_4 N 0.0865(4) -0.1277(3) 0.0848(6) 0.103(4) Uani 1 1 d D U
O19_4 O 0.1052(4) -0.1544(3) 0.0801(5) 0.120(4) Uani 1 1 d D U
B20_4 B 0.0960(5) -0.1854(4) 0.0934(7) 0.127(4) Uani 1 1 d D U
O21_4 O -0.0148(3) -0.0483(2) 0.1921(4) 0.074(3) Uani 1 1 d D U
N22_4 N 0.0098(3) -0.0711(3) 0.1924(4) 0.072(4) Uani 1 1 d D U
C23_4 C 0.0344(3) -0.0776(3) 0.2297(4) 0.074(4) Uani 1 1 d D U
H23_4 H 0.0336 -0.0664 0.2531 0.089 Uiso 1 1 calc R U
C24_4 C 0.0637(3) -0.1005(3) 0.2401(4) 0.078(4) Uani 1 1 d D U
C25_4 C 0.0687(4) -0.1202(3) 0.2093(4) 0.089(4) Uani 1 1 d D U
C26_4 C 0.0991(4) -0.1415(3) 0.2244(4) 0.100(4) Uani 1 1 d D U
C27_4 C 0.1219(4) -0.1430(3) 0.2687(4) 0.094(4) Uani 1 1 d D U
H27_4 H 0.1414 -0.1577 0.2787 0.113 Uiso 1 1 calc R U
C28_4 C 0.1170(3) -0.1239(3) 0.2984(3) 0.084(4) Uani 1 1 d D U
C29_4 C 0.0882(3) -0.1028(3) 0.2838(4) 0.079(4) Uani 1 1 d D U
H29_4 H 0.0849 -0.0896 0.3040 0.095 Uiso 1 1 calc R U
C30_4 C 0.1083(4) -0.1619(4) 0.1968(5) 0.116(5) Uani 1 1 d D U
H30_4 H 0.1283 -0.1757 0.2107 0.139 Uiso 1 1 calc R U
N31_4 N 0.0923(4) -0.1631(4) 0.1561(5) 0.122(4) Uani 1 1 d D U
O32_4 O 0.1077(4) -0.1843(3) 0.1386(5) 0.129(4) Uani 1 1 d D U
O33_4 O -0.0684(3) -0.0659(3) 0.1265(4) 0.082(3) Uani 1 1 d D U
N34_4 N -0.0528(3) -0.0912(3) 0.1148(5) 0.074(3) Uani 1 1 d D U
C35_4 C -0.0741(4) -0.1145(3) 0.1001(5) 0.073(4) Uani 1 1 d D U
H35_4 H -0.0979 -0.1122 0.0983 0.087 Uiso 1 1 calc R U
C36_4 C -0.0660(3) -0.1444(2) 0.0858(5) 0.078(3) Uani 1 1 d D U
C37_4 C -0.0329(3) -0.1511(3) 0.0825(5) 0.078(3) Uani 1 1 d D U
C38_4 C -0.0287(3) -0.1823(3) 0.0697(5) 0.087(4) Uani 1 1 d D U
C39_4 C -0.0551(3) -0.2055(3) 0.0626(6) 0.090(4) Uani 1 1 d D U
H39_4 H -0.0512 -0.2263 0.0550 0.108 Uiso 1 1 calc R U
C40_4 C -0.0870(3) -0.1990(2) 0.0665(5) 0.089(4) Uani 1 1 d D U
C41_4 C -0.0918(3) -0.1687(2) 0.0777(6) 0.082(4) Uani 1 1 d D U
H41_4 H -0.1136 -0.1639 0.0802 0.098 Uiso 1 1 calc R U
C42_4 C 0.0033(3) -0.1930(3) 0.0650(6) 0.095(4) Uani 1 1 d D U
H42_4 H 0.0025 -0.2133 0.0532 0.114 Uiso 1 1 calc R U
N43_4 N 0.0324(3) -0.1770(3) 0.0757(6) 0.097(4) Uani 1 1 d D U
O44_4 O 0.0580(3) -0.1934(3) 0.0689(5) 0.110(3) Uani 1 1 d D U
C45_4 C 0.1202(5) -0.2117(4) 0.0850(6) 0.176(5) Uani 1 1 d D U
C50_4 C 0.1514(5) -0.2251(5) 0.1169(6) 0.219(6) Uani 1 1 d D U
H50_4 H 0.1601 -0.2167 0.1452 0.263 Uiso 1 1 calc R U
C46_4 C 0.1100(5) -0.2248(5) 0.0443(6) 0.214(6) Uani 1 1 d D U
H46_4 H 0.0890 -0.2165 0.0210 0.256 Uiso 1 1 calc R U
C49_4 C 0.1706(6) -0.2499(5) 0.1100(6) 0.237(7) Uani 1 1 d D U
H49_4 H 0.1912 -0.2587 0.1332 0.284 Uiso 1 1 calc R U
C47_4 C 0.1286(6) -0.2491(5) 0.0361(7) 0.233(7) Uani 1 1 d D U
H47_4 H 0.1204 -0.2571 0.0078 0.280 Uiso 1 1 calc R U
Br48_4 Br 0.18548(11) -0.29400(11) 0.0570(2) 0.277(3) Uani 1 1 d D U
C48_4 C 0.1591(5) -0.2615(4) 0.0691(7) 0.234(6) Uani 1 1 d D U
O12A_4 O 0.0383(3) -0.0866(2) 0.0977(4) 0.078(3) Uani 1 1 d D U
C15A_4 C 0.1309(3) 0.0120(2) 0.0956(5) 0.085(3) Uani 1 1 d D U
C15B_4 C 0.1322(4) 0.0407(3) 0.1158(5) 0.083(4) Uani 1 1 d D U
H15B_4 H 0.1157 0.0444 0.1280 0.099 Uiso 1 1 calc R U
C15C_4 C 0.1567(3) 0.0640(3) 0.1188(5) 0.081(4) Uani 1 1 d D U
H15C_4 H 0.1569 0.0833 0.1329 0.097 Uiso 1 1 calc R U
C15D_4 C 0.1811(3) 0.0596(3) 0.1011(5) 0.082(3) Uani 1 1 d D U
C15E_4 C 0.1804(4) 0.0308(3) 0.0814(5) 0.090(4) Uani 1 1 d D U
H15E_4 H 0.1972 0.0271 0.0697 0.107 Uiso 1 1 calc R U
C15F_4 C 0.1558(4) 0.0076(3) 0.0785(5) 0.090(4) Uani 1 1 d D U
H15F_4 H 0.1558 -0.0118 0.0646 0.108 Uiso 1 1 calc R U
C15G_4 C 0.2072(4) 0.0848(3) 0.1020(5) 0.082(4) Uani 1 1 d D U
O15H_4 O 0.2092(3) 0.1096(3) 0.1223(4) 0.084(4) Uani 1 1 d D U
O25A_4 O 0.0456(3) -0.1195(3) 0.1689(4) 0.093(4) Uani 1 1 d D U
O15I_4 O 0.2266(3) 0.0783(3) 0.0824(4) 0.086(3) Uani 1 1 d D U
C28A_4 C 0.1424(3) -0.1256(3) 0.3448(3) 0.082(4) Uani 1 1 d D U
C28B_4 C 0.1523(4) -0.0991(3) 0.3714(4) 0.082(4) Uani 1 1 d D U
H28B_4 H 0.1429 -0.0790 0.3595 0.098 Uiso 1 1 calc R U
C28C_4 C 0.1757(4) -0.1014(3) 0.4147(4) 0.086(4) Uani 1 1 d D U
H28C_4 H 0.1825 -0.0830 0.4321 0.103 Uiso 1 1 calc R U
C28D_4 C 0.1892(3) -0.1310(3) 0.4328(4) 0.087(4) Uani 1 1 d D U
C28E_4 C 0.1797(4) -0.1576(3) 0.4061(4) 0.090(4) Uani 1 1 d D U
H28E_4 H 0.1892 -0.1776 0.4179 0.108 Uiso 1 1 calc R U
C28F_4 C 0.1568(4) -0.1549(3) 0.3628(4) 0.084(4) Uani 1 1 d D U
H28F_4 H 0.1508 -0.1732 0.3450 0.101 Uiso 1 1 calc R U
C28G_4 C 0.2131(4) -0.1350(4) 0.4804(4) 0.091(4) Uani 1 1 d D U
O37A_4 O -0.0079(3) -0.1297(2) 0.0908(4) 0.074(3) Uani 1 1 d D U
O28H_4 O 0.2264(3) -0.1101(3) 0.5027(4) 0.105(4) Uani 1 1 d D U
O28I_4 O 0.2208(3) -0.1626(3) 0.4946(4) 0.085(4) Uani 1 1 d D U
C40A_4 C -0.1137(3) -0.2246(2) 0.0610(5) 0.090(4) Uani 1 1 d D U
C40B_4 C -0.1017(3) -0.2549(3) 0.0772(5) 0.088(4) Uani 1 1 d D U
H40B_4 H -0.0766 -0.2598 0.0890 0.106 Uiso 1 1 calc R U
C40C_4 C -0.1263(3) -0.2776(3) 0.0762(5) 0.088(4) Uani 1 1 d D U
H40C_4 H -0.1177 -0.2980 0.0872 0.105 Uiso 1 1 calc R U
C40D_4 C -0.1632(3) -0.2713(3) 0.0596(5) 0.088(4) Uani 1 1 d D U
C40E_4 C -0.1756(3) -0.2416(3) 0.0420(5) 0.087(4) Uani 1 1 d D U
H40E_4 H -0.2009 -0.2369 0.0298 0.104 Uiso 1 1 calc R U
C40F_4 C -0.1512(3) -0.2190(3) 0.0423(5) 0.084(4) Uani 1 1 d D U
H40F_4 H -0.1601 -0.1991 0.0295 0.100 Uiso 1 1 calc R U
C40G_4 C -0.1899(4) -0.2958(3) 0.0603(5) 0.094(4) Uani 1 1 d D U
O40H_4 O -0.2225(3) -0.2889(2) 0.0453(5) 0.092(4) Uani 1 1 d D U
O40I_4 O -0.1770(3) -0.3219(3) 0.0765(5) 0.112(4) Uani 1 1 d D U
O1_5 O 0.3746(7) -0.1732(8) 0.6599(12) 0.378(12) Uani 1 1 d D U
S2_5 S 0.4114(6) -0.1633(4) 0.6874(8) 0.397(10) Uani 1 1 d D U
C3_5 C 0.4269(12) -0.1895(12) 0.7329(11) 0.396(14) Uani 1 1 d D U
H3A_5 H 0.4519 -0.1840 0.7530 0.594 Uiso 1 1 calc R U
H3B_5 H 0.4111 -0.1875 0.7475 0.594 Uiso 1 1 calc R U
H3C_5 H 0.4262 -0.2114 0.7232 0.594 Uiso 1 1 calc R U
C4_5 C 0.4442(10) -0.1822(12) 0.6727(16) 0.402(14) Uani 1 1 d D U
H4A_5 H 0.4687 -0.1750 0.6920 0.603 Uiso 1 1 calc R U
H4B_5 H 0.4428 -0.2052 0.6752 0.603 Uiso 1 1 calc R U
H4C_5 H 0.4389 -0.1767 0.6430 0.603 Uiso 1 1 calc R U
O1_6 O 0.2969(5) -0.1965(4) 0.6429(6) 0.177(6) Uani 1 1 d D U
S2_6 S 0.3158(2) -0.2150(2) 0.6825(4) 0.203(4) Uani 1 1 d D U
C3_6 C 0.2814(6) -0.2354(6) 0.6901(10) 0.207(9) Uani 1 1 d D U
H3A_6 H 0.2925 -0.2483 0.7162 0.310 Uiso 1 1 calc R U
H3B_6 H 0.2646 -0.2201 0.6930 0.310 Uiso 1 1 calc R U
H3C_6 H 0.2682 -0.2491 0.6653 0.310 Uiso 1 1 calc R U
C4_6 C 0.3344(7) -0.2504(5) 0.6735(11) 0.215(9) Uani 1 1 d D U
H4A_6 H 0.3467 -0.2619 0.7006 0.322 Uiso 1 1 calc R U
H4B_6 H 0.3148 -0.2635 0.6527 0.322 Uiso 1 1 calc R U
H4C_6 H 0.3519 -0.2455 0.6620 0.322 Uiso 1 1 calc R U
N1_7 N 0.7286(9) 0.1908(7) 0.5749(13) 0.325(13) Uani 1 1 d D U
C2_7 C 0.7407(13) 0.1840(11) 0.6228(13) 0.340(15) Uani 1 1 d D U
H2A_7 H 0.7603 0.1986 0.6400 0.511 Uiso 1 1 calc R U
H2B_7 H 0.7201 0.1869 0.6298 0.511 Uiso 1 1 calc R U
H2C_7 H 0.7495 0.1623 0.6291 0.511 Uiso 1 1 calc R U
C3_7 C 0.7502(11) 0.2169(9) 0.5676(15) 0.300(15) Uani 1 1 d D U
H3A_7 H 0.7679 0.2251 0.5954 0.450 Uiso 1 1 calc R U
H3B_7 H 0.7630 0.2087 0.5514 0.450 Uiso 1 1 calc R U
H3C_7 H 0.7337 0.2340 0.5512 0.450 Uiso 1 1 calc R U
C4_7 C 0.7012(10) 0.1745(9) 0.5414(14) 0.333(13) Uani 1 1 d D U
H4_7 H 0.6975 0.1825 0.5141 0.399 Uiso 1 1 calc R U
O5_7 O 0.6807(10) 0.1525(8) 0.5381(14) 0.358(15) Uani 1 1 d D U

loop_
_atom_site_aniso_label
_atom_site_aniso_U_11
_atom_site_aniso_U_22
_atom_site_aniso_U_33
_atom_site_aniso_U_23
_atom_site_aniso_U_13
_atom_site_aniso_U_12
Zn1_1 0.0483(13) 0.0378(13) 0.111(2) 0.0000(12) 0.0401(13) -0.0065(10)
Zn2_1 0.0624(15) 0.0522(15) 0.122(2) -0.0113(14) 0.0490(14) -0.0086(11)
Zn3_1 0.0944(18) 0.0496(16) 0.142(2) -0.0124(15) 0.0614(18) -0.0251(13)
Zn4_1 0.0701(15) 0.0428(15) 0.117(2) 0.0011(13) 0.0393(14) -0.0257(11)
Zn5_1 0.0440(13) 0.0290(13) 0.124(2) -0.0025(13) 0.0371(13) 0.0027(10)
Zn6_1 0.0478(14) 0.0377(14) 0.124(2) -0.0122(13) 0.0373(13) 0.0005(10)
Zn7_1 0.0373(13) 0.0566(15) 0.128(2) -0.0023(14) 0.0315(13) -0.0067(10)
Zn8_1 0.0448(13) 0.0382(14) 0.126(2) -0.0125(13) 0.0406(14) -0.0107(10)
O1_2 0.019(6) 0.022(6) 0.096(9) 0.013(6) 0.021(6) 0.002(4)
C1_3 0.072(6) 0.056(6) 0.144(7) 0.009(6) 0.051(6) -0.008(5)
C2_3 0.079(7) 0.063(7) 0.173(9) 0.005(7) 0.061(7) -0.010(6)
C3_3 0.081(7) 0.067(7) 0.185(10) 0.002(7) 0.064(7) -0.007(6)
Br4_3 0.119(2) 0.087(2) 0.275(4) -0.013(2) 0.098(2) 0.0168(16)
C4_3 0.084(7) 0.064(7) 0.187(9) 0.005(7) 0.061(7) -0.005(6)
C5_3 0.083(7) 0.060(7) 0.166(9) 0.005(7) 0.052(7) -0.007(6)
C6_3 0.073(7) 0.053(7) 0.149(9) 0.010(7) 0.046(7) -0.010(6)
B7_3 0.067(5) 0.057(5) 0.126(6) 0.011(5) 0.045(4) -0.011(4)
O8_3 0.066(6) 0.060(6) 0.134(7) 0.002(5) 0.042(5) -0.014(4)
N9_3 0.066(7) 0.063(6) 0.128(8) 0.003(6) 0.040(6) -0.019(5)
C10_3 0.070(7) 0.064(6) 0.119(8) 0.001(6) 0.043(7) -0.027(5)
C11_3 0.086(6) 0.063(6) 0.126(8) -0.005(6) 0.053(6) -0.036(5)
C12_3 0.095(6) 0.069(6) 0.137(8) -0.015(6) 0.061(6) -0.042(5)
C13_3 0.113(7) 0.067(6) 0.142(8) -0.019(6) 0.072(6) -0.043(5)
C14_3 0.115(7) 0.068(7) 0.139(9) -0.022(7) 0.072(6) -0.049(6)
C15_3 0.112(7) 0.073(6) 0.139(8) -0.023(6) 0.068(6) -0.049(5)
C16_3 0.100(7) 0.070(6) 0.134(9) -0.014(6) 0.062(7) -0.045(6)
C17_3 0.126(7) 0.070(8) 0.158(9) -0.014(7) 0.085(7) -0.037(6)
N18_3 0.137(7) 0.067(8) 0.173(9) -0.019(7) 0.097(7) -0.035(6)
O19_3 0.156(7) 0.081(7) 0.193(8) -0.014(7) 0.117(6) -0.023(6)
B20_3 0.165(7) 0.102(7) 0.206(7) -0.020(6) 0.123(6) -0.012(5)
O21_3 0.060(5) 0.055(6) 0.114(6) 0.009(5) 0.039(5) -0.010(4)
N22_3 0.057(6) 0.052(7) 0.114(7) 0.008(6) 0.040(5) -0.019(5)
C23_3 0.063(7) 0.057(7) 0.111(8) 0.005(6) 0.042(6) -0.010(5)
C24_3 0.068(6) 0.068(7) 0.113(7) 0.007(6) 0.043(5) -0.005(5)
C25_3 0.075(7) 0.081(7) 0.117(7) 0.002(6) 0.047(5) -0.003(6)
C26_3 0.087(7) 0.084(7) 0.133(7) 0.006(6) 0.055(6) 0.004(6)
C27_3 0.076(7) 0.083(8) 0.129(7) 0.013(6) 0.052(6) 0.003(6)
C28_3 0.068(6) 0.086(7) 0.119(7) 0.017(6) 0.047(5) 0.008(6)
C29_3 0.064(7) 0.070(8) 0.112(7) 0.010(6) 0.042(6) 0.001(6)
C30_3 0.114(8) 0.096(8) 0.157(8) -0.005(7) 0.072(7) 0.013(7)
N31_3 0.137(9) 0.107(8) 0.169(8) -0.013(7) 0.087(7) 0.012(7)
O32_3 0.158(8) 0.116(8) 0.196(7) -0.018(6) 0.108(6) 0.010(7)
O33_3 0.072(6) 0.049(6) 0.124(6) 0.007(5) 0.050(5) -0.011(5)
N34_3 0.069(6) 0.045(7) 0.121(7) 0.001(6) 0.048(5) -0.017(5)
C35_3 0.075(7) 0.049(7) 0.125(8) -0.003(6) 0.049(6) -0.021(6)
C36_3 0.077(6) 0.055(6) 0.135(7) -0.006(6) 0.057(5) -0.026(5)
C37_3 0.082(6) 0.057(6) 0.142(8) -0.008(6) 0.063(6) -0.024(5)
C38_3 0.091(7) 0.070(6) 0.160(8) -0.012(6) 0.074(6) -0.025(5)
C39_3 0.084(7) 0.070(6) 0.161(9) -0.007(6) 0.070(6) -0.023(6)
C40_3 0.078(6) 0.065(6) 0.159(8) -0.004(6) 0.069(6) -0.022(5)
C41_3 0.080(7) 0.057(7) 0.149(8) -0.003(6) 0.064(6) -0.021(5)
C42_3 0.111(8) 0.075(7) 0.178(9) -0.016(7) 0.091(7) -0.022(6)
N43_3 0.125(8) 0.081(7) 0.190(9) -0.019(7) 0.110(7) -0.023(6)
O44_3 0.144(7) 0.090(7) 0.203(8) -0.023(6) 0.121(7) -0.019(6)
C45_3 0.218(9) 0.135(8) 0.250(9) -0.027(8) 0.154(8) 0.017(7)
C46_3 0.258(11) 0.162(10) 0.268(10) -0.029(9) 0.174(9) 0.039(9)
C47_3 0.284(11) 0.180(11) 0.291(11) -0.035(9) 0.184(10) 0.056(9)
Br48_3 0.444(9) 0.258(6) 0.480(10) -0.068(6) 0.294(8) 0.117(6)
C48_3 0.301(11) 0.186(10) 0.308(11) -0.032(9) 0.189(9) 0.064(9)
C49_3 0.279(11) 0.172(11) 0.299(11) -0.029(9) 0.176(10) 0.054(9)
C50_3 0.254(11) 0.155(10) 0.273(11) -0.026(9) 0.161(9) 0.039(9)
O12A_3 0.094(7) 0.065(7) 0.138(9) -0.018(7) 0.062(7) -0.043(6)
C15A_3 0.119(7) 0.079(7) 0.143(8) -0.032(6) 0.076(6) -0.054(6)
C15B_3 0.120(8) 0.081(8) 0.145(9) -0.035(7) 0.078(7) -0.053(6)
C15C_3 0.117(8) 0.074(8) 0.146(9) -0.035(6) 0.075(7) -0.050(6)
C15D_3 0.099(7) 0.066(7) 0.146(8) -0.035(6) 0.073(6) -0.040(5)
C15E_3 0.110(8) 0.076(8) 0.145(9) -0.037(7) 0.074(7) -0.049(6)
C15F_3 0.117(8) 0.080(8) 0.145(9) -0.036(7) 0.077(7) -0.052(6)
C15G_3 0.081(6) 0.053(6) 0.142(9) -0.028(6) 0.064(6) -0.026(5)
O15H_3 0.074(7) 0.046(6) 0.139(9) -0.030(6) 0.058(6) -0.028(5)
O25A_3 0.083(7) 0.089(8) 0.112(8) -0.003(7) 0.038(6) -0.001(6)
O15I_3 0.078(7) 0.050(7) 0.144(9) -0.026(6) 0.067(6) -0.028(6)
C28A_3 0.072(7) 0.120(8) 0.119(7) 0.021(6) 0.045(5) 0.021(6)
C28B_3 0.075(7) 0.142(9) 0.120(8) 0.027(7) 0.042(6) 0.028(7)
C28C_3 0.084(7) 0.150(9) 0.122(8) 0.027(8) 0.043(6) 0.029(7)
C28D_3 0.080(7) 0.139(8) 0.121(7) 0.025(7) 0.041(5) 0.031(7)
C28E_3 0.076(8) 0.131(9) 0.118(8) 0.022(8) 0.039(6) 0.030(7)
C28F_3 0.075(7) 0.131(9) 0.120(8) 0.022(8) 0.041(6) 0.025(7)
C28G_3 0.086(7) 0.139(8) 0.123(8) 0.024(7) 0.042(6) 0.037(7)
O37A_3 0.084(7) 0.057(7) 0.138(9) -0.008(6) 0.066(6) -0.024(5)
O28H_3 0.095(8) 0.179(10) 0.128(9) 0.033(8) 0.042(7) 0.058(8)
O28I_3 0.079(7) 0.097(8) 0.120(9) 0.021(7) 0.038(6) 0.031(6)
C40A_3 0.074(6) 0.068(6) 0.177(9) 0.007(6) 0.065(6) -0.018(5)
C40B_3 0.074(7) 0.062(7) 0.188(10) 0.011(7) 0.067(7) -0.015(6)
C40C_3 0.073(7) 0.063(7) 0.204(10) 0.017(7) 0.067(7) -0.014(6)
C40D_3 0.071(6) 0.063(6) 0.207(9) 0.018(7) 0.073(7) -0.011(5)
C40E_3 0.070(7) 0.073(7) 0.204(10) 0.016(7) 0.071(7) -0.013(6)
C40F_3 0.071(7) 0.072(7) 0.190(10) 0.013(7) 0.066(7) -0.016(6)
C40G_3 0.075(6) 0.057(6) 0.215(10) 0.018(7) 0.077(7) -0.010(6)
O40H_3 0.081(7) 0.058(7) 0.214(11) 0.021(7) 0.081(7) -0.009(6)
O40I_3 0.079(7) 0.054(7) 0.222(11) 0.018(7) 0.070(7) -0.014(6)
C1_4 0.096(7) 0.089(7) 0.169(8) 0.001(6) 0.071(6) 0.035(6)
C2_4 0.124(8) 0.116(9) 0.207(10) -0.022(8) 0.067(8) 0.050(7)
C3_4 0.147(9) 0.139(9) 0.231(11) -0.030(9) 0.075(8) 0.067(8)
Br4_4 0.276(5) 0.265(5) 0.382(7) -0.027(5) 0.171(5) 0.172(4)
C4_4 0.141(8) 0.153(9) 0.240(11) -0.021(8) 0.085(8) 0.074(8)
C5_4 0.118(8) 0.141(10) 0.223(11) -0.008(9) 0.080(8) 0.066(7)
C6_4 0.102(7) 0.118(9) 0.200(10) -0.003(8) 0.076(7) 0.046(7)
B7_4 0.067(5) 0.057(6) 0.134(6) 0.004(5) 0.051(5) 0.012(4)
O8_4 0.062(5) 0.040(6) 0.122(6) 0.003(5) 0.041(5) 0.017(4)
N9_4 0.062(6) 0.033(7) 0.127(7) 0.014(6) 0.048(5) 0.011(5)
C10_4 0.066(6) 0.035(7) 0.127(8) 0.009(6) 0.049(6) 0.003(5)
C11_4 0.067(6) 0.041(6) 0.128(7) 0.007(6) 0.053(5) -0.003(5)
C12_4 0.067(6) 0.044(6) 0.141(8) 0.005(6) 0.063(5) -0.007(5)
C13_4 0.068(6) 0.056(6) 0.143(8) -0.006(6) 0.070(6) -0.011(5)
C14_4 0.068(7) 0.057(6) 0.141(9) -0.004(6) 0.067(6) -0.012(5)
C15_4 0.069(6) 0.054(6) 0.136(8) -0.003(6) 0.060(6) -0.010(5)
C16_4 0.069(6) 0.043(6) 0.127(8) 0.002(6) 0.055(6) -0.004(5)
C17_4 0.075(7) 0.066(6) 0.165(9) -0.016(6) 0.077(7) -0.011(5)
N18_4 0.084(7) 0.073(6) 0.186(9) -0.024(6) 0.092(7) -0.014(5)
O19_4 0.102(7) 0.083(6) 0.206(8) -0.034(6) 0.095(6) -0.007(5)
B20_4 0.116(6) 0.088(6) 0.205(7) -0.037(6) 0.098(6) -0.001(5)
O21_4 0.059(5) 0.051(6) 0.121(6) 0.005(5) 0.049(5) 0.014(4)
N22_4 0.058(6) 0.051(6) 0.111(7) -0.004(6) 0.041(5) 0.010(5)
C23_4 0.062(7) 0.048(7) 0.111(8) -0.004(6) 0.037(6) 0.008(5)
C24_4 0.066(6) 0.054(6) 0.113(7) -0.007(6) 0.038(5) 0.013(5)
C25_4 0.082(7) 0.064(6) 0.116(7) -0.010(6) 0.040(5) 0.027(6)
C26_4 0.090(7) 0.073(7) 0.131(7) -0.010(6) 0.042(5) 0.034(6)
C27_4 0.080(7) 0.068(8) 0.127(7) -0.009(6) 0.038(6) 0.028(6)
C28_4 0.068(6) 0.059(7) 0.120(6) -0.004(5) 0.037(5) 0.020(5)
C29_4 0.067(7) 0.052(7) 0.115(7) -0.006(6) 0.038(5) 0.016(6)
C30_4 0.110(8) 0.087(8) 0.151(8) -0.017(7) 0.057(7) 0.038(7)
N31_4 0.118(8) 0.093(8) 0.163(8) -0.020(7) 0.068(7) 0.040(7)
O32_4 0.123(7) 0.095(7) 0.189(7) -0.030(6) 0.085(6) 0.033(6)
O33_4 0.062(6) 0.053(6) 0.137(7) 0.001(5) 0.048(5) 0.003(4)
N34_4 0.050(6) 0.042(6) 0.138(8) 0.007(6) 0.048(6) -0.003(5)
C35_4 0.055(7) 0.041(6) 0.138(8) 0.003(6) 0.056(6) -0.009(5)
C36_4 0.065(6) 0.044(6) 0.144(8) -0.003(5) 0.063(6) -0.011(4)
C37_4 0.066(6) 0.047(6) 0.144(8) -0.012(6) 0.066(6) -0.016(4)
C38_4 0.076(6) 0.050(6) 0.155(8) -0.020(6) 0.068(6) -0.016(5)
C39_4 0.076(6) 0.045(6) 0.167(9) -0.015(7) 0.070(6) -0.011(5)
C40_4 0.074(6) 0.046(6) 0.166(8) -0.005(6) 0.069(6) -0.007(5)
C41_4 0.067(6) 0.043(6) 0.153(9) -0.001(6) 0.065(6) -0.011(5)
C42_4 0.084(6) 0.057(7) 0.168(9) -0.032(7) 0.077(6) -0.020(5)
N43_4 0.090(6) 0.055(7) 0.177(9) -0.040(7) 0.088(6) -0.019(5)
O44_4 0.107(6) 0.066(7) 0.194(8) -0.036(6) 0.099(6) -0.008(5)
C45_4 0.154(8) 0.138(8) 0.260(9) -0.064(7) 0.114(7) 0.026(7)
C50_4 0.191(10) 0.173(10) 0.295(11) -0.074(9) 0.109(9) 0.051(9)
C46_4 0.190(10) 0.179(10) 0.288(11) -0.080(9) 0.118(9) 0.046(9)
C49_4 0.201(10) 0.189(11) 0.320(12) -0.086(9) 0.113(9) 0.055(9)
C47_4 0.201(11) 0.195(11) 0.315(11) -0.094(9) 0.122(9) 0.051(9)
Br48_4 0.170(3) 0.216(4) 0.451(8) -0.166(5) 0.139(4) 0.022(3)
C48_4 0.191(10) 0.190(10) 0.326(11) -0.099(9) 0.119(9) 0.048(9)
O12A_4 0.064(6) 0.043(6) 0.151(9) 0.007(6) 0.071(6) -0.009(5)
C15A_4 0.074(6) 0.053(6) 0.145(8) -0.002(6) 0.064(6) -0.010(5)
C15B_4 0.069(7) 0.052(7) 0.149(9) -0.001(6) 0.068(6) -0.011(5)
C15C_4 0.068(7) 0.049(7) 0.147(9) -0.003(6) 0.066(6) -0.011(5)
C15D_4 0.074(6) 0.050(6) 0.145(8) 0.000(6) 0.068(6) -0.009(5)
C15E_4 0.079(7) 0.053(7) 0.162(9) -0.007(6) 0.076(6) -0.012(6)
C15F_4 0.081(7) 0.052(7) 0.160(9) -0.005(7) 0.073(6) -0.013(6)
C15G_4 0.071(6) 0.052(6) 0.141(8) 0.006(6) 0.062(5) -0.003(5)
O15H_4 0.076(7) 0.053(7) 0.138(9) 0.008(6) 0.061(6) 0.000(6)
O25A_4 0.090(7) 0.074(7) 0.111(7) -0.013(6) 0.041(6) 0.032(6)
O15I_4 0.073(7) 0.053(7) 0.150(9) 0.000(6) 0.065(6) -0.009(5)
C28A_4 0.061(7) 0.057(6) 0.119(7) -0.003(5) 0.031(5) 0.020(6)
C28B_4 0.059(8) 0.059(7) 0.118(8) -0.003(6) 0.031(6) 0.017(6)
C28C_4 0.061(8) 0.064(7) 0.120(8) -0.004(6) 0.028(6) 0.009(6)
C28D_4 0.058(7) 0.068(7) 0.122(7) -0.003(6) 0.028(6) 0.015(6)
C28E_4 0.065(8) 0.065(7) 0.124(8) -0.001(6) 0.026(6) 0.018(6)
C28F_4 0.062(8) 0.060(7) 0.121(8) -0.005(6) 0.030(6) 0.024(6)
C28G_4 0.061(7) 0.068(7) 0.126(7) -0.004(6) 0.025(6) 0.012(6)
O37A_4 0.064(6) 0.046(6) 0.138(9) -0.017(6) 0.068(6) -0.018(5)
O28H_4 0.085(8) 0.064(7) 0.135(9) -0.002(6) 0.020(7) 0.025(6)
O28I_4 0.051(6) 0.068(7) 0.124(8) -0.004(6) 0.027(6) 0.005(6)
C40A_4 0.076(6) 0.043(6) 0.167(8) -0.002(6) 0.068(6) -0.004(5)
C40B_4 0.080(7) 0.042(6) 0.166(9) 0.001(7) 0.075(7) 0.002(5)
C40C_4 0.088(7) 0.041(7) 0.163(9) 0.002(7) 0.081(7) 0.004(5)
C40D_4 0.088(6) 0.042(6) 0.166(9) 0.002(6) 0.084(6) 0.003(5)
C40E_4 0.079(7) 0.036(6) 0.163(9) -0.001(7) 0.070(7) -0.004(5)
C40F_4 0.075(6) 0.034(6) 0.158(9) -0.001(7) 0.066(7) -0.004(5)
C40G_4 0.095(7) 0.040(6) 0.182(9) 0.008(6) 0.094(7) 0.004(5)
O40H_4 0.092(7) 0.036(6) 0.180(10) 0.000(7) 0.089(7) -0.010(5)
O40I_4 0.106(8) 0.055(7) 0.218(11) 0.029(7) 0.109(8) 0.009(6)
O1_5 0.36(3) 0.260(18) 0.55(3) 0.079(19) 0.23(2) 0.084(19)
S2_5 0.37(2) 0.288(16) 0.56(3) 0.071(17) 0.23(2) 0.070(18)
C3_5 0.37(3) 0.28(2) 0.56(3) 0.07(2) 0.22(3) 0.08(2)
C4_5 0.37(3) 0.29(2) 0.57(3) 0.05(2) 0.23(3) 0.08(2)
O1_6 0.129(10) 0.137(10) 0.250(13) 0.074(9) 0.069(9) 0.007(8)
S2_6 0.153(7) 0.162(8) 0.267(11) 0.086(7) 0.067(7) 0.014(5)
C3_6 0.155(14) 0.168(16) 0.269(18) 0.096(15) 0.065(13) 0.005(11)
C4_6 0.165(15) 0.156(14) 0.297(19) 0.073(13) 0.076(14) 0.008(11)
N1_7 0.38(3) 0.25(3) 0.42(3) 0.06(2) 0.24(3) 0.039(19)
C2_7 0.40(3) 0.28(3) 0.42(3) 0.06(3) 0.25(3) 0.04(2)
C3_7 0.37(3) 0.23(3) 0.40(3) 0.04(3) 0.25(3) 0.06(2)
C4_7 0.39(3) 0.25(3) 0.42(3) 0.06(2) 0.23(3) 0.04(2)
O5_7 0.39(3) 0.27(3) 0.46(3) 0.06(3) 0.23(3) 0.02(2)

loop_
_atom_type_symbol
_atom_type_description
_atom_type_scat_dispersion_real
_atom_type_scat_dispersion_imag
_atom_type_scat_source
C C 0.0033 0.0016 'International Tables Vol C Tables 4.2.6.8 and 6.1.1.4'
H H 0.0000 0.0000 'International Tables Vol C Tables 4.2.6.8 and 6.1.1.4'
B B 0.0013 0.0007 'International Tables Vol C Tables 4.2.6.8 and 6.1.1.4'
N N 0.0061 0.0033 'International Tables Vol C Tables 4.2.6.8 and 6.1.1.4'
O O 0.0106 0.0060 'International Tables Vol C Tables 4.2.6.8 and 6.1.1.4'
Zn Zn 0.2839 1.4301 'International Tables Vol C Tables 4.2.6.8 and 6.1.1.4'
Br Br -0.2901 2.4595 'International Tables Vol C Tables 4.2.6.8 and 6.1.1.4'
S S 0.1246 0.1234 'International Tables Vol C Tables 4.2.6.8 and 6.1.1.4'

loop_
_geom_angle_atom_site_label_1
_geom_angle_atom_site_label_2
_geom_angle_atom_site_label_3
_geom_angle
_geom_angle_site_symmetry_1
_geom_angle_site_symmetry_3
O25A_4 Zn1_1 N9_4 137.1(5) . .
O25A_4 Zn1_1 O37A_4 77.7(4) . .
N9_4 Zn1_1 O37A_4 134.3(5) . .
O25A_4 Zn1_1 N34_4 127.6(5) . .
N9_4 Zn1_1 N34_4 89.5(5) . .
O37A_4 Zn1_1 N34_4 83.1(4) . .
O25A_4 Zn1_1 O12A_4 79.6(5) . .
N9_4 Zn1_1 O12A_4 84.1(5) . .
O37A_4 Zn1_1 O12A_4 73.4(4) . .
N34_4 Zn1_1 O12A_4 139.4(5) . .
O25A_4 Zn1_1 N22_4 82.5(4) . .
N9_4 Zn1_1 N22_4 80.3(5) . .
O37A_4 Zn1_1 N22_4 142.9(5) . .
N34_4 Zn1_1 N22_4 84.6(5) . .
O12A_4 Zn1_1 N22_4 133.0(5) . .
O25A_4 Zn1_1 Zn2_1 46.5(3) . .
N9_4 Zn1_1 Zn2_1 129.4(4) . .
O37A_4 Zn1_1 Zn2_1 45.8(3) . .
N34_4 Zn1_1 Zn2_1 128.3(3) . .
O12A_4 Zn1_1 Zn2_1 45.4(3) . .
N22_4 Zn1_1 Zn2_1 128.6(3) . .
O12A_4 Zn2_1 N43_4 135.1(6) . .
O12A_4 Zn2_1 O37A_4 74.7(4) . .
N43_4 Zn2_1 O37A_4 82.4(4) . .
O12A_4 Zn2_1 N18_4 82.9(5) . .
N43_4 Zn2_1 N18_4 88.5(5) . .
O37A_4 Zn2_1 N18_4 136.7(6) . .
O12A_4 Zn2_1 N31_4 137.0(6) . .
N43_4 Zn2_1 N31_4 84.4(6) . .
O37A_4 Zn2_1 N31_4 138.2(6) . .
N18_4 Zn2_1 N31_4 82.1(6) . .
O12A_4 Zn2_1 O25A_4 79.9(5) . .
N43_4 Zn2_1 O25A_4 131.9(6) . .
O37A_4 Zn2_1 O25A_4 77.3(5) . .
N18_4 Zn2_1 O25A_4 134.7(6) . .
N31_4 Zn2_1 O25A_4 82.6(5) . .
O12A_4 Zn2_1 Zn1_1 46.7(3) . .
N43_4 Zn2_1 Zn1_1 128.5(3) . .
O37A_4 Zn2_1 Zn1_1 46.3(3) . .
N18_4 Zn2_1 Zn1_1 129.3(3) . .
N31_4 Zn2_1 Zn1_1 128.2(4) . .
O25A_4 Zn2_1 Zn1_1 45.7(3) . .
O25A_3 Zn3_1 N43_3 132.8(6) . .
O25A_3 Zn3_1 O12A_3 77.8(5) . .
N43_3 Zn3_1 O12A_3 136.3(6) . .
O25A_3 Zn3_1 O37A_3 78.0(5) . .
N43_3 Zn3_1 O37A_3 82.7(5) . .
O12A_3 Zn3_1 O37A_3 73.9(4) . .
O25A_3 Zn3_1 N18_3 134.4(6) . .
N43_3 Zn3_1 N18_3 88.6(6) . .
O12A_3 Zn3_1 N18_3 82.5(5) . .
O37A_3 Zn3_1 N18_3 134.4(6) . .
O25A_3 Zn3_1 N31_3 82.5(5) . .
N43_3 Zn3_1 N31_3 85.3(6) . .
O12A_3 Zn3_1 N31_3 135.2(6) . .
O37A_3 Zn3_1 N31_3 139.7(6) . .
N18_3 Zn3_1 N31_3 83.4(6) . .
O25A_3 Zn3_1 Zn4_1 45.1(3) . .
N43_3 Zn3_1 Zn4_1 128.4(4) . .
O12A_3 Zn3_1 Zn4_1 46.0(3) . .
O37A_3 Zn3_1 Zn4_1 46.0(3) . .
N18_3 Zn3_1 Zn4_1 128.4(4) . .
N31_3 Zn3_1 Zn4_1 127.6(4) . .
O25A_3 Zn4_1 N9_3 133.9(6) . .
O25A_3 Zn4_1 N34_3 131.4(5) . .
N9_3 Zn4_1 N34_3 89.5(5) . .
O25A_3 Zn4_1 O37A_3 77.7(5) . .
N9_3 Zn4_1 O37A_3 136.2(6) . .
N34_3 Zn4_1 O37A_3 83.1(5) . .
O25A_3 Zn4_1 O12A_3 77.4(5) . .
N9_3 Zn4_1 O12A_3 84.4(5) . .
N34_3 Zn4_1 O12A_3 137.8(6) . .
O37A_3 Zn4_1 O12A_3 73.3(4) . .
O25A_3 Zn4_1 N22_3 83.4(5) . .
N9_3 Zn4_1 N22_3 80.1(5) . .
N34_3 Zn4_1 N22_3 84.5(5) . .
O37A_3 Zn4_1 N22_3 141.1(4) . .
O12A_3 Zn4_1 N22_3 134.8(5) . .
O25A_3 Zn4_1 Zn3_1 45.2(4) . .
N9_3 Zn4_1 Zn3_1 129.8(4) . .
N34_3 Zn4_1 Zn3_1 128.2(4) . .
O37A_3 Zn4_1 Zn3_1 45.6(3) . .
O12A_3 Zn4_1 Zn3_1 45.6(3) . .
N22_3 Zn4_1 Zn3_1 128.5(3) . .
O1_2 Zn5_1 O40H_4 125.0(4) . 8_546
O1_2 Zn5_1 O15H_3 108.9(5) . 3_445
O40H_4 Zn5_1 O15H_3 106.1(5) 8_546 3_445
O1_2 Zn5_1 O28I_4 110.2(4) . .
O40H_4 Zn5_1 O28I_4 100.2(5) 8_546 .
O15H_3 Zn5_1 O28I_4 104.4(5) 3_445 .
O1_2 Zn5_1 Zn7_1 38.7(2) . .
O40H_4 Zn5_1 Zn7_1 86.4(4) 8_546 .
O15H_3 Zn5_1 Zn7_1 123.8(4) 3_445 .
O28I_4 Zn5_1 Zn7_1 127.4(3) . .
O1_2 Zn5_1 Zn8_1 34.6(3) . .
O40H_4 Zn5_1 Zn8_1 136.3(4) 8_546 .
O15H_3 Zn5_1 Zn8_1 74.4(3) 3_445 .
O28I_4 Zn5_1 Zn8_1 122.4(4) . .
Zn7_1 Zn5_1 Zn8_1 61.14(7) . .
O40I_3 Zn6_1 O28H_4 119.1(7) . .
O40I_3 Zn6_1 O1_2 112.3(5) . .
O28H_4 Zn6_1 O1_2 111.3(5) . .
O40I_3 Zn6_1 O15I_4 102.3(6) . 6_556
O28H_4 Zn6_1 O15I_4 103.0(5) . 6_556
O1_2 Zn6_1 O15I_4 107.3(5) . 6_556
O40H_3 Zn7_1 O1_2 106.1(4) . .
O40H_3 Zn7_1 O28H_3 89.7(6) . 6_556
O1_2 Zn7_1 O28H_3 93.8(5) . 6_556
O40H_3 Zn7_1 O40I_4 93.8(6) . 8_546
O1_2 Zn7_1 O40I_4 94.5(5) . 8_546
O28H_3 Zn7_1 O40I_4 169.7(6) 6_556 8_546
O40H_3 Zn7_1 O1_5 85.7(10) . .
O1_2 Zn7_1 O1_5 166.8(9) . .
O28H_3 Zn7_1 O1_5 92.1(11) 6_556 .
O40I_4 Zn7_1 O1_5 78.5(11) 8_546 .
O40H_3 Zn7_1 O1_6 173.9(6) . .
O1_2 Zn7_1 O1_6 79.6(5) . .
O28H_3 Zn7_1 O1_6 87.8(7) 6_556 .
O40I_4 Zn7_1 O1_6 87.8(7) 8_546 .
O1_5 Zn7_1 O1_6 88.9(10) . .
O40H_3 Zn7_1 Zn5_1 121.9(4) . .
O1_2 Zn7_1 Zn5_1 36.6(3) . .
O28H_3 Zn7_1 Zn5_1 123.5(4) 6_556 .
O40I_4 Zn7_1 Zn5_1 62.2(3) 8_546 .
O1_5 Zn7_1 Zn5_1 131.6(9) . .
O1_6 Zn7_1 Zn5_1 63.9(5) . .
O1_2 Zn8_1 O28I_3 119.6(5) . 6_556
O1_2 Zn8_1 O15I_3 112.4(5) . 3_445
O28I_3 Zn8_1 O15I_3 104.9(5) 6_556 3_445
O1_2 Zn8_1 O15H_4 110.8(5) . 6_556
O28I_3 Zn8_1 O15H_4 104.6(6) 6_556 6_556
O15I_3 Zn8_1 O15H_4 103.0(5) 3_445 6_556
O1_2 Zn8_1 Zn5_1 34.8(3) . .
O28I_3 Zn8_1 Zn5_1 136.0(4) 6_556 .
O15I_3 Zn8_1 Zn5_1 77.7(4) 3_445 .
O15H_4 Zn8_1 Zn5_1 117.7(4) 6_556 .
Zn8_1 O1_2 Zn5_1 110.5(4) . .
Zn8_1 O1_2 Zn6_1 112.0(5) . .
Zn5_1 O1_2 Zn6_1 110.3(5) . .
Zn8_1 O1_2 Zn7_1 108.6(5) . .
Zn5_1 O1_2 Zn7_1 104.7(4) . .
Zn6_1 O1_2 Zn7_1 110.4(4) . .
C6_3 C1_3 C2_3 115.3(8) . .
C6_3 C1_3 B7_3 119.2(10) . .
C2_3 C1_3 B7_3 125.5(10) . .
C3_3 C2_3 C1_3 123.0(10) . .
C3_3 C2_3 H2_3 118.5 . .
C1_3 C2_3 H2_3 118.5 . .
C4_3 C3_3 C2_3 119.4(10) . .
C4_3 C3_3 H3_3 120.3 . .
C2_3 C3_3 H3_3 120.3 . .
C5_3 C4_3 C3_3 118.7(9) . .
C5_3 C4_3 Br4_3 119.4(9) . .
C3_3 C4_3 Br4_3 121.9(9) . .
C4_3 C5_3 C6_3 121.7(10) . .
C4_3 C5_3 H5_3 119.1 . .
C6_3 C5_3 H5_3 119.1 . .
C5_3 C6_3 C1_3 121.8(10) . .
C5_3 C6_3 H6_3 119.1 . .
C1_3 C6_3 H6_3 119.1 . .
O33_3 B7_3 O21_3 118.0(12) . .
O33_3 B7_3 C1_3 110.8(11) . .
O21_3 B7_3 C1_3 106.5(11) . .
O33_3 B7_3 O8_3 108.2(12) . .
O21_3 B7_3 O8_3 107.6(11) . .
C1_3 B7_3 O8_3 104.8(10) . .
N9_3 O8_3 B7_3 113.4(10) . .
O8_3 N9_3 C10_3 110.9(12) . .
O8_3 N9_3 Zn4_1 121.9(9) . .
C10_3 N9_3 Zn4_1 127.0(11) . .
N9_3 C10_3 C11_3 126.1(13) . .
N9_3 C10_3 H10_3 116.9 . .
C11_3 C10_3 H10_3 116.9 . .
C16_3 C11_3 C12_3 122.3(10) . .
C16_3 C11_3 C10_3 113.5(10) . .
C12_3 C11_3 C10_3 124.2(10) . .
O12A_3 C12_3 C11_3 121.1(11) . .
O12A_3 C12_3 C13_3 121.7(11) . .
C11_3 C12_3 C13_3 117.2(10) . .
C14_3 C13_3 C12_3 119.2(10) . .
C14_3 C13_3 C17_3 116.3(10) . .
C12_3 C13_3 C17_3 124.5(9) . .
C15_3 C14_3 C13_3 122.1(10) . .
C15_3 C14_3 H14_3 119.0 . .
C13_3 C14_3 H14_3 119.0 . .
C14_3 C15_3 C16_3 119.0(9) . .
C14_3 C15_3 C15A_3 121.1(9) . .
C16_3 C15_3 C15A_3 119.7(9) . .
C15_3 C16_3 C11_3 120.2(10) . .
C15_3 C16_3 H16_3 119.9 . .
C11_3 C16_3 H16_3 119.9 . .
N18_3 C17_3 C13_3 125.9(13) . .
N18_3 C17_3 H17_3 117.0 . .
C13_3 C17_3 H17_3 117.0 . .
C17_3 N18_3 O19_3 112.3(13) . .
C17_3 N18_3 Zn3_1 129.2(12) . .
O19_3 N18_3 Zn3_1 117.4(9) . .
N18_3 O19_3 B20_3 117.0(12) . .
O44_3 B20_3 O32_3 115.2(16) . .
O44_3 B20_3 O19_3 111.3(16) . .
O32_3 B20_3 O19_3 111.9(16) . .
O44_3 B20_3 C45_3 106.6(13) . .
O32_3 B20_3 C45_3 106.4(13) . .
O19_3 B20_3 C45_3 104.7(13) . .
N22_3 O21_3 B7_3 117.7(11) . .
C23_3 N22_3 O21_3 114.1(13) . .
C23_3 N22_3 Zn4_1 128.4(11) . .
O21_3 N22_3 Zn4_1 117.5(9) . .
N22_3 C23_3 C24_3 129.0(13) . .
N22_3 C23_3 H23_3 115.5 . .
C24_3 C23_3 H23_3 115.5 . .
C29_3 C24_3 C25_3 119.7(10) . .
C29_3 C24_3 C23_3 116.9(10) . .
C25_3 C24_3 C23_3 123.4(10) . .
O25A_3 C25_3 C26_3 121.1(11) . .
O25A_3 C25_3 C24_3 120.7(11) . .
C26_3 C25_3 C24_3 118.2(10) . .
C27_3 C26_3 C25_3 119.7(10) . .
C27_3 C26_3 C30_3 116.7(10) . .
C25_3 C26_3 C30_3 123.6(10) . .
C28_3 C27_3 C26_3 121.4(10) . .
C28_3 C27_3 H27_3 119.3 . .
C26_3 C27_3 H27_3 119.3 . .
C27_3 C28_3 C29_3 119.6(9) . .
C27_3 C28_3 C28A_3 121.6(9) . .
C29_3 C28_3 C28A_3 118.7(9) . .
C28_3 C29_3 C24_3 121.4(10) . .
C28_3 C29_3 H29_3 119.3 . .
C24_3 C29_3 H29_3 119.3 . .
N31_3 C30_3 C26_3 126.7(14) . .
N31_3 C30_3 H30_3 116.6 . .
C26_3 C30_3 H30_3 116.6 . .
C30_3 N31_3 O32_3 112.8(15) . .
C30_3 N31_3 Zn3_1 130.7(13) . .
O32_3 N31_3 Zn3_1 116.3(11) . .
N31_3 O32_3 B20_3 117.2(13) . .
N34_3 O33_3 B7_3 119.0(10) . .
C35_3 N34_3 O33_3 113.8(12) . .
C35_3 N34_3 Zn4_1 127.9(10) . .
O33_3 N34_3 Zn4_1 117.2(8) . .
N34_3 C35_3 C36_3 126.8(12) . .
N34_3 C35_3 H35_3 116.6 . .
C36_3 C35_3 H35_3 116.6 . .
C41_3 C36_3 C37_3 119.7(9) . .
C41_3 C36_3 C35_3 116.7(10) . .
C37_3 C36_3 C35_3 123.5(9) . .
O37A_3 C37_3 C38_3 121.0(10) . .
O37A_3 C37_3 C36_3 121.7(10) . .
C38_3 C37_3 C36_3 117.2(10) . .
C39_3 C38_3 C37_3 120.8(10) . .
C39_3 C38_3 C42_3 115.4(10) . .
C37_3 C38_3 C42_3 123.8(10) . .
C40_3 C39_3 C38_3 121.0(10) . .
C40_3 C39_3 H39_3 119.5 . .
C38_3 C39_3 H39_3 119.5 . .
C41_3 C40_3 C39_3 118.9(9) . .
C41_3 C40_3 C40A_3 120.3(9) . .
C39_3 C40_3 C40A_3 120.5(9) . .
C40_3 C41_3 C36_3 122.3(10) . .
C40_3 C41_3 H41_3 118.8 . .
C36_3 C41_3 H41_3 118.8 . .
N43_3 C42_3 C38_3 126.7(13) . .
N43_3 C42_3 H42_3 116.7 . .
C38_3 C42_3 H42_3 116.7 . .
C42_3 N43_3 O44_3 113.7(14) . .
C42_3 N43_3 Zn3_1 127.4(12) . .
O44_3 N43_3 Zn3_1 117.3(10) . .
N43_3 O44_3 B20_3 116.0(13) . .
C50_3 C45_3 C46_3 114.0(9) . .
C50_3 C45_3 B20_3 122.7(12) . .
C46_3 C45_3 B20_3 123.3(12) . .
C47_3 C46_3 C45_3 123.1(11) . .
C47_3 C46_3 H46_3 118.5 . .
C45_3 C46_3 H46_3 118.5 . .
C48_3 C47_3 C46_3 120.3(12) . .
C48_3 C47_3 H47_3 119.9 . .
C46_3 C47_3 H47_3 119.9 . .
C47_3 C48_3 C49_3 119.3(10) . .
C47_3 C48_3 Br48_3 121.4(12) . .
C49_3 C48_3 Br48_3 119.3(12) . .
C48_3 C49_3 C50_3 119.3(12) . .
C48_3 C49_3 H49_3 120.3 . .
C50_3 C49_3 H49_3 120.3 . .
C49_3 C50_3 C45_3 124.0(12) . .
C49_3 C50_3 H50_3 118.0 . .
C45_3 C50_3 H50_3 118.0 . .
C12_3 O12A_3 Zn3_1 132.3(9) . .
C12_3 O12A_3 Zn4_1 133.9(10) . .
Zn3_1 O12A_3 Zn4_1 88.4(4) . .
C15B_3 C15A_3 C15F_3 118.5(8) . .
C15B_3 C15A_3 C15_3 120.2(9) . .
C15F_3 C15A_3 C15_3 121.3(9) . .
C15C_3 C15B_3 C15A_3 120.4(10) . .
C15C_3 C15B_3 H15B_3 119.8 . .
C15A_3 C15B_3 H15B_3 119.8 . .
C15B_3 C15C_3 C15D_3 120.8(10) . .
C15B_3 C15C_3 H15C_3 119.6 . .
C15D_3 C15C_3 H15C_3 119.6 . .
C15C_3 C15D_3 C15E_3 118.4(9) . .
C15C_3 C15D_3 C15G_3 120.8(10) . .
C15E_3 C15D_3 C15G_3 120.7(10) . .
C15F_3 C15E_3 C15D_3 120.9(10) . .
C15F_3 C15E_3 H15E_3 119.6 . .
C15D_3 C15E_3 H15E_3 119.6 . .
C15E_3 C15F_3 C15A_3 120.9(10) . .
C15E_3 C15F_3 H15F_3 119.6 . .
C15A_3 C15F_3 H15F_3 119.6 . .
O15I_3 C15G_3 O15H_3 126.4(12) . .
O15I_3 C15G_3 C15D_3 116.9(12) . .
O15H_3 C15G_3 C15D_3 116.6(12) . .
C15G_3 O15H_3 Zn5_1 131.9(9) . 3
C25_3 O25A_3 Zn4_1 134.9(10) . .
C25_3 O25A_3 Zn3_1 134.9(9) . .
Zn4_1 O25A_3 Zn3_1 89.7(5) . .
C15G_3 O15I_3 Zn8_1 127.2(10) . 3
C28F_3 C28A_3 C28B_3 118.0(8) . .
C28F_3 C28A_3 C28_3 120.4(9) . .
C28B_3 C28A_3 C28_3 121.6(9) . .
C28C_3 C28B_3 C28A_3 121.5(10) . .
C28C_3 C28B_3 H28B_3 119.2 . .
C28A_3 C28B_3 H28B_3 119.2 . .
C28B_3 C28C_3 C28D_3 120.2(10) . .
C28B_3 C28C_3 H28C_3 119.9 . .
C28D_3 C28C_3 H28C_3 119.9 . .
C28E_3 C28D_3 C28C_3 118.5(9) . .
C28E_3 C28D_3 C28G_3 121.4(11) . .
C28C_3 C28D_3 C28G_3 120.0(11) . .
C28D_3 C28E_3 C28F_3 120.9(10) . .
C28D_3 C28E_3 H28E_3 119.6 . .
C28F_3 C28E_3 H28E_3 119.6 . .
C28A_3 C28F_3 C28E_3 120.8(10) . .
C28A_3 C28F_3 H28F_3 119.6 . .
C28E_3 C28F_3 H28F_3 119.6 . .
O28I_3 C28G_3 O28H_3 120.6(13) . .
O28I_3 C28G_3 C28D_3 122.0(13) . .
O28H_3 C28G_3 C28D_3 117.4(12) . .
C37_3 O37A_3 Zn3_1 127.6(9) . .
C37_3 O37A_3 Zn4_1 127.3(9) . .
Zn3_1 O37A_3 Zn4_1 88.3(4) . .
C28G_3 O28H_3 Zn7_1 138.1(11) . 6
C28G_3 O28I_3 Zn8_1 121.4(11) . 6
C40F_3 C40A_3 C40B_3 119.0(8) . .
C40F_3 C40A_3 C40_3 121.8(9) . .
C40B_3 C40A_3 C40_3 119.2(9) . .
C40C_3 C40B_3 C40A_3 119.9(9) . .
C40C_3 C40B_3 H40B_3 120.0 . .
C40A_3 C40B_3 H40B_3 120.0 . .
C40B_3 C40C_3 C40D_3 121.6(10) . .
C40B_3 C40C_3 H40C_3 119.2 . .
C40D_3 C40C_3 H40C_3 119.2 . .
C40C_3 C40D_3 C40E_3 118.1(8) . .
C40C_3 C40D_3 C40G_3 119.7(10) . .
C40E_3 C40D_3 C40G_3 122.1(10) . .
C40F_3 C40E_3 C40D_3 119.8(10) . .
C40F_3 C40E_3 H40E_3 120.1 . .
C40D_3 C40E_3 H40E_3 120.1 . .
C40A_3 C40F_3 C40E_3 121.5(9) . .
C40A_3 C40F_3 H40F_3 119.3 . .
C40E_3 C40F_3 H40F_3 119.3 . .
O40I_3 C40G_3 O40H_3 126.8(11) . .
O40I_3 C40G_3 C40D_3 117.4(11) . .
O40H_3 C40G_3 C40D_3 115.8(11) . .
C40G_3 O40H_3 Zn7_1 130.6(9) . .
C40G_3 O40I_3 Zn6_1 131.2(9) . .
C2_4 C1_4 C6_4 114.4(9) . .
C2_4 C1_4 B7_4 123.5(10) . .
C6_4 C1_4 B7_4 122.1(10) . .
C3_4 C2_4 C1_4 123.5(11) . .
C3_4 C2_4 H2_4 118.2 . .
C1_4 C2_4 H2_4 118.2 . .
C4_4 C3_4 C2_4 119.6(11) . .
C4_4 C3_4 H3_4 120.2 . .
C2_4 C3_4 H3_4 120.2 . .
C5_4 C4_4 C3_4 119.5(9) . .
C5_4 C4_4 Br4_4 120.1(11) . .
C3_4 C4_4 Br4_4 120.4(11) . .
C4_4 C5_4 C6_4 120.2(11) . .
C4_4 C5_4 H5_4 119.9 . .
C6_4 C5_4 H5_4 119.9 . .
C5_4 C6_4 C1_4 122.7(11) . .
C5_4 C6_4 H6_4 118.6 . .
C1_4 C6_4 H6_4 118.6 . .
O33_4 B7_4 O21_4 120.4(13) . .
O33_4 B7_4 C1_4 109.3(11) . .
O21_4 B7_4 C1_4 109.2(11) . .
O33_4 B7_4 O8_4 107.6(12) . .
O21_4 B7_4 O8_4 106.3(11) . .
C1_4 B7_4 O8_4 102.5(11) . .
N9_4 O8_4 B7_4 114.0(10) . .
C10_4 N9_4 O8_4 113.4(11) . .
C10_4 N9_4 Zn1_1 126.6(10) . .
O8_4 N9_4 Zn1_1 119.9(9) . .
N9_4 C10_4 C11_4 126.0(12) . .
N9_4 C10_4 H10_4 117.0 . .
C11_4 C10_4 H10_4 117.0 . .
C16_4 C11_4 C12_4 121.2(9) . .
C16_4 C11_4 C10_4 115.3(10) . .
C12_4 C11_4 C10_4 123.4(10) . .
O12A_4 C12_4 C11_4 121.8(10) . .
O12A_4 C12_4 C13_4 121.3(10) . .
C11_4 C12_4 C13_4 116.8(9) . .
C14_4 C13_4 C12_4 118.9(9) . .
C14_4 C13_4 C17_4 117.9(10) . .
C12_4 C13_4 C17_4 123.1(9) . .
C15_4 C14_4 C13_4 124.3(9) . .
C15_4 C14_4 H14_4 117.8 . .
C13_4 C14_4 H14_4 117.8 . .
C16_4 C15_4 C14_4 115.7(8) . .
C16_4 C15_4 C15A_4 121.9(9) . .
C14_4 C15_4 C15A_4 122.3(9) . .
C15_4 C16_4 C11_4 122.9(9) . .
C15_4 C16_4 H16_4 118.5 . .
C11_4 C16_4 H16_4 118.5 . .
N18_4 C17_4 C13_4 128.2(12) . .
N18_4 C17_4 H17_4 115.9 . .
C13_4 C17_4 H17_4 115.9 . .
C17_4 N18_4 O19_4 113.7(12) . .
C17_4 N18_4 Zn2_1 126.5(11) . .
O19_4 N18_4 Zn2_1 117.5(9) . .
N18_4 O19_4 B20_4 116.7(11) . .
O32_4 B20_4 O44_4 114.3(16) . .
O32_4 B20_4 O19_4 107.3(15) . .
O44_4 B20_4 O19_4 112.0(15) . .
O32_4 B20_4 C45_4 106.6(13) . .
O44_4 B20_4 C45_4 108.8(12) . .
O19_4 B20_4 C45_4 107.5(13) . .
N22_4 O21_4 B7_4 117.8(11) . .
C23_4 N22_4 O21_4 114.1(12) . .
C23_4 N22_4 Zn1_1 128.7(10) . .
O21_4 N22_4 Zn1_1 117.1(9) . .
N22_4 C23_4 C24_4 126.6(12) . .
N22_4 C23_4 H23_4 116.7 . .
C24_4 C23_4 H23_4 116.7 . .
C29_4 C24_4 C25_4 119.3(9) . .
C29_4 C24_4 C23_4 115.9(10) . .
C25_4 C24_4 C23_4 124.8(9) . .
O25A_4 C25_4 C24_4 120.8(10) . .
O25A_4 C25_4 C26_4 120.7(10) . .
C24_4 C25_4 C26_4 118.4(10) . .
C27_4 C26_4 C25_4 118.8(9) . .
C27_4 C26_4 C30_4 116.8(10) . .
C25_4 C26_4 C30_4 124.4(10) . .
C28_4 C27_4 C26_4 122.7(10) . .
C28_4 C27_4 H27_4 118.7 . .
C26_4 C27_4 H27_4 118.7 . .
C29_4 C28_4 C27_4 118.6(9) . .
C29_4 C28_4 C28A_4 120.4(9) . .
C27_4 C28_4 C28A_4 121.0(9) . .
C28_4 C29_4 C24_4 122.1(9) . .
C28_4 C29_4 H29_4 118.9 . .
C24_4 C29_4 H29_4 118.9 . .
N31_4 C30_4 C26_4 126.7(13) . .
N31_4 C30_4 H30_4 116.6 . .
C26_4 C30_4 H30_4 116.6 . .
C30_4 N31_4 O32_4 113.8(14) . .
C30_4 N31_4 Zn2_1 129.9(12) . .
O32_4 N31_4 Zn2_1 116.2(10) . .
N31_4 O32_4 B20_4 120.5(13) . .
N34_4 O33_4 B7_4 118.7(10) . .
C35_4 N34_4 O33_4 113.3(11) . .
C35_4 N34_4 Zn1_1 128.5(10) . .
O33_4 N34_4 Zn1_1 117.8(8) . .
N34_4 C35_4 C36_4 126.7(11) . .
N34_4 C35_4 H35_4 116.7 . .
C36_4 C35_4 H35_4 116.7 . .
C41_4 C36_4 C37_4 119.4(9) . .
C41_4 C36_4 C35_4 116.0(9) . .
C37_4 C36_4 C35_4 124.5(9) . .
O37A_4 C37_4 C38_4 121.6(9) . .
O37A_4 C37_4 C36_4 121.3(9) . .
C38_4 C37_4 C36_4 117.1(9) . .
C39_4 C38_4 C37_4 121.0(9) . .
C39_4 C38_4 C42_4 115.1(9) . .
C37_4 C38_4 C42_4 123.9(9) . .
C40_4 C39_4 C38_4 121.6(9) . .
C40_4 C39_4 H39_4 119.2 . .
C38_4 C39_4 H39_4 119.2 . .
C41_4 C40_4 C39_4 117.7(8) . .
C41_4 C40_4 C40A_4 122.0(9) . .
C39_4 C40_4 C40A_4 120.2(9) . .
C40_4 C41_4 C36_4 123.2(9) . .
C40_4 C41_4 H41_4 118.4 . .
C36_4 C41_4 H41_4 118.4 . .
N43_4 C42_4 C38_4 125.0(12) . .
N43_4 C42_4 H42_4 117.5 . .
C38_4 C42_4 H42_4 117.5 . .
C42_4 N43_4 O44_4 111.6(12) . .
C42_4 N43_4 Zn2_1 129.7(11) . .
O44_4 N43_4 Zn2_1 117.5(9) . .
N43_4 O44_4 B20_4 119.2(12) . .
C50_4 C45_4 C46_4 114.0(9) . .
C50_4 C45_4 B20_4 124.4(12) . .
C46_4 C45_4 B20_4 121.4(12) . .
C45_4 C50_4 C49_4 124.1(11) . .
C45_4 C50_4 H50_4 118.0 . .
C49_4 C50_4 H50_4 118.0 . .
C47_4 C46_4 C45_4 123.5(11) . .
C47_4 C46_4 H46_4 118.2 . .
C45_4 C46_4 H46_4 118.2 . .
C48_4 C49_4 C50_4 118.9(12) . .
C48_4 C49_4 H49_4 120.6 . .
C50_4 C49_4 H49_4 120.6 . .
C48_4 C47_4 C46_4 119.9(12) . .
C48_4 C47_4 H47_4 120.0 . .
C46_4 C47_4 H47_4 120.0 . .
C49_4 C48_4 C47_4 119.6(10) . .
C49_4 C48_4 Br48_4 120.9(12) . .
C47_4 C48_4 Br48_4 119.4(11) . .
C12_4 O12A_4 Zn2_1 131.2(8) . .
C12_4 O12A_4 Zn1_1 130.2(9) . .
Zn2_1 O12A_4 Zn1_1 87.9(4) . .
C15B_4 C15A_4 C15F_4 117.1(8) . .
C15B_4 C15A_4 C15_4 122.3(9) . .
C15F_4 C15A_4 C15_4 120.5(9) . .
C15C_4 C15B_4 C15A_4 122.0(9) . .
C15C_4 C15B_4 H15B_4 119.0 . .
C15A_4 C15B_4 H15B_4 119.0 . .
C15B_4 C15C_4 C15D_4 120.5(10) . .
C15B_4 C15C_4 H15C_4 119.8 . .
C15D_4 C15C_4 H15C_4 119.8 . .
C15C_4 C15D_4 C15E_4 118.0(8) . .
C15C_4 C15D_4 C15G_4 122.2(10) . .
C15E_4 C15D_4 C15G_4 119.8(10) . .
C15F_4 C15E_4 C15D_4 121.3(10) . .
C15F_4 C15E_4 H15E_4 119.3 . .
C15D_4 C15E_4 H15E_4 119.3 . .
C15E_4 C15F_4 C15A_4 121.1(9) . .
C15E_4 C15F_4 H15F_4 119.5 . .
C15A_4 C15F_4 H15F_4 119.5 . .
O15H_4 C15G_4 O15I_4 125.4(11) . .
O15H_4 C15G_4 C15D_4 118.8(12) . .
O15I_4 C15G_4 C15D_4 115.7(11) . .
C15G_4 O15H_4 Zn8_1 127.7(9) . 6
C25_4 O25A_4 Zn1_1 134.7(9) . .
C25_4 O25A_4 Zn2_1 132.6(9) . .
Zn1_1 O25A_4 Zn2_1 87.8(5) . .
C15G_4 O15I_4 Zn6_1 132.7(9) . 6
C28B_4 C28A_4 C28F_4 118.5(8) . .
C28B_4 C28A_4 C28_4 122.6(9) . .
C28F_4 C28A_4 C28_4 118.9(9) . .
C28C_4 C28B_4 C28A_4 121.4(9) . .
C28C_4 C28B_4 H28B_4 119.3 . .
C28A_4 C28B_4 H28B_4 119.3 . .
C28B_4 C28C_4 C28D_4 120.0(10) . .
C28B_4 C28C_4 H28C_4 120.0 . .
C28D_4 C28C_4 H28C_4 120.0 . .
C28C_4 C28D_4 C28E_4 118.8(9) . .
C28C_4 C28D_4 C28G_4 122.1(10) . .
C28E_4 C28D_4 C28G_4 119.2(10) . .
C28F_4 C28E_4 C28D_4 120.7(10) . .
C28F_4 C28E_4 H28E_4 119.6 . .
C28D_4 C28E_4 H28E_4 119.6 . .
C28E_4 C28F_4 C28A_4 120.6(9) . .
C28E_4 C28F_4 H28F_4 119.7 . .
C28A_4 C28F_4 H28F_4 119.7 . .
O28I_4 C28G_4 O28H_4 124.5(12) . .
O28I_4 C28G_4 C28D_4 117.6(12) . .
O28H_4 C28G_4 C28D_4 117.6(12) . .
C37_4 O37A_4 Zn2_1 129.7(8) . .
C37_4 O37A_4 Zn1_1 130.4(9) . .
Zn2_1 O37A_4 Zn1_1 87.9(4) . .
C28G_4 O28H_4 Zn6_1 131.1(10) . .
C28G_4 O28I_4 Zn5_1 131.2(10) . .
C40B_4 C40A_4 C40F_4 117.4(8) . .
C40B_4 C40A_4 C40_4 120.6(9) . .
C40F_4 C40A_4 C40_4 121.8(9) . .
C40C_4 C40B_4 C40A_4 120.4(9) . .
C40C_4 C40B_4 H40B_4 119.8 . .
C40A_4 C40B_4 H40B_4 119.8 . .
C40B_4 C40C_4 C40D_4 121.6(10) . .
C40B_4 C40C_4 H40C_4 119.2 . .
C40D_4 C40C_4 H40C_4 119.2 . .
C40C_4 C40D_4 C40E_4 118.5(8) . .
C40C_4 C40D_4 C40G_4 121.6(10) . .
C40E_4 C40D_4 C40G_4 119.9(10) . .
C40F_4 C40E_4 C40D_4 119.9(9) . .
C40F_4 C40E_4 H40E_4 120.1 . .
C40D_4 C40E_4 H40E_4 120.1 . .
C40E_4 C40F_4 C40A_4 122.0(9) . .
C40E_4 C40F_4 H40F_4 119.0 . .
C40A_4 C40F_4 H40F_4 119.0 . .
O40H_4 C40G_4 O40I_4 124.6(12) . .
O40H_4 C40G_4 C40D_4 118.9(11) . .
O40I_4 C40G_4 C40D_4 116.5(11) . .
C40G_4 O40H_4 Zn5_1 114.0(9) . 8_445
C40G_4 O40I_4 Zn7_1 131.0(11) . 8_445
S2_5 O1_5 Zn7_1 139(3) . .
O1_5 S2_5 C3_5 105.4(18) . .
O1_5 S2_5 C4_5 112(2) . .
C3_5 S2_5 C4_5 87.2(14) . .
S2_5 C3_5 H3A_5 109.5 . .
S2_5 C3_5 H3B_5 109.5 . .
H3A_5 C3_5 H3B_5 109.5 . .
S2_5 C3_5 H3C_5 109.5 . .
H3A_5 C3_5 H3C_5 109.5 . .
H3B_5 C3_5 H3C_5 109.5 . .
S2_5 C4_5 H4A_5 109.5 . .
S2_5 C4_5 H4B_5 109.5 . .
H4A_5 C4_5 H4B_5 109.5 . .
S2_5 C4_5 H4C_5 109.5 . .
H4A_5 C4_5 H4C_5 109.5 . .
H4B_5 C4_5 H4C_5 109.5 . .
S2_6 O1_6 Zn7_1 124.4(11) . .
O1_6 S2_6 C3_6 105.6(12) . .
O1_6 S2_6 C4_6 112.4(15) . .
C3_6 S2_6 C4_6 92.4(12) . .
S2_6 C3_6 H3A_6 109.5 . .
S2_6 C3_6 H3B_6 109.5 . .
H3A_6 C3_6 H3B_6 109.5 . .
S2_6 C3_6 H3C_6 109.5 . .
H3A_6 C3_6 H3C_6 109.5 . .
H3B_6 C3_6 H3C_6 109.5 . .
S2_6 C4_6 H4A_6 109.5 . .
S2_6 C4_6 H4B_6 109.5 . .
H4A_6 C4_6 H4B_6 109.5 . .
S2_6 C4_6 H4C_6 109.5 . .
H4A_6 C4_6 H4C_6 109.5 . .
H4B_6 C4_6 H4C_6 109.5 . .
C4_7 N1_7 C3_7 123(3) . .
C4_7 N1_7 C2_7 125(3) . .
C3_7 N1_7 C2_7 112(3) . .
N1_7 C2_7 H2A_7 109.5 . .
N1_7 C2_7 H2B_7 109.5 . .
H2A_7 C2_7 H2B_7 109.5 . .
N1_7 C2_7 H2C_7 109.5 . .
H2A_7 C2_7 H2C_7 109.5 . .
H2B_7 C2_7 H2C_7 109.5 . .
N1_7 C3_7 H3A_7 109.5 . .
N1_7 C3_7 H3B_7 109.5 . .
H3A_7 C3_7 H3B_7 109.5 . .
N1_7 C3_7 H3C_7 109.5 . .
H3A_7 C3_7 H3C_7 109.5 . .
H3B_7 C3_7 H3C_7 109.5 . .
O5_7 C4_7 N1_7 136(5) . .
O5_7 C4_7 H4_7 111.8 . .
N1_7 C4_7 H4_7 111.8 . .

loop_
_geom_bond_atom_site_label_1
_geom_bond_atom_site_label_2
_geom_bond_distance
_geom_bond_site_symmetry_2
Zn1_1 O25A_4 2.114(11) .
Zn1_1 N9_4 2.117(12) .
Zn1_1 O37A_4 2.136(11) .
Zn1_1 N34_4 2.137(12) .
Zn1_1 O12A_4 2.150(11) .
Zn1_1 N22_4 2.186(14) .
Zn1_1 Zn2_1 2.954(3) .
Zn2_1 O12A_4 2.105(10) .
Zn2_1 N43_4 2.107(13) .
Zn2_1 O37A_4 2.121(10) .
Zn2_1 N18_4 2.132(15) .
Zn2_1 N31_4 2.136(15) .
Zn2_1 O25A_4 2.144(13) .
Zn3_1 O25A_3 2.108(13) .
Zn3_1 N43_3 2.115(16) .
Zn3_1 O12A_3 2.124(12) .
Zn3_1 O37A_3 2.127(11) .
Zn3_1 N18_3 2.138(15) .
Zn3_1 N31_3 2.140(17) .
Zn3_1 Zn4_1 2.974(4) .
Zn4_1 O25A_3 2.107(12) .
Zn4_1 N9_3 2.112(14) .
Zn4_1 N34_3 2.116(13) .
Zn4_1 O37A_3 2.141(12) .
Zn4_1 O12A_3 2.142(11) .
Zn4_1 N22_3 2.145(15) .
Zn5_1 O1_2 1.928(10) .
Zn5_1 O40H_4 1.950(11) 8_546
Zn5_1 O15H_3 1.956(11) 3_445
Zn5_1 O28I_4 1.985(12) .
Zn5_1 Zn7_1 3.127(3) .
Zn5_1 Zn8_1 3.159(3) .
Zn6_1 O40I_3 1.859(11) .
Zn6_1 O28H_4 1.937(13) .
Zn6_1 O1_2 1.939(9) .
Zn6_1 O15I_4 1.977(11) 6_556
Zn7_1 O40H_3 2.011(11) .
Zn7_1 O1_2 2.020(8) .
Zn7_1 O28H_3 2.055(15) 6_556
Zn7_1 O40I_4 2.109(14) 8_546
Zn7_1 O1_5 2.22(3) .
Zn7_1 O1_6 2.247(16) .
Zn8_1 O1_2 1.916(11) .
Zn8_1 O28I_3 1.927(13) 6_556
Zn8_1 O15I_3 1.979(10) 3_445
Zn8_1 O15H_4 1.990(11) 6_556
C1_3 C6_3 1.397(9) .
C1_3 C2_3 1.399(9) .
C1_3 B7_3 1.599(8) .
C2_3 C3_3 1.388(9) .
C2_3 H2_3 0.9500 .
C3_3 C4_3 1.380(11) .
C3_3 H3_3 0.9500 .
Br4_3 C4_3 1.905(9) .
C4_3 C5_3 1.368(11) .
C5_3 C6_3 1.372(9) .
C5_3 H5_3 0.9500 .
C6_3 H6_3 0.9500 .
B7_3 O33_3 1.399(17) .
B7_3 O21_3 1.459(18) .
B7_3 O8_3 1.632(17) .
O8_3 N9_3 1.325(15) .
N9_3 C10_3 1.367(15) .
C10_3 C11_3 1.497(9) .
C10_3 H10_3 0.9500 .
C11_3 C16_3 1.393(9) .
C11_3 C12_3 1.410(10) .
C12_3 O12A_3 1.301(13) .
C12_3 C13_3 1.425(10) .
C13_3 C14_3 1.412(9) .
C13_3 C17_3 1.446(10) .
C14_3 C15_3 1.384(9) .
C14_3 H14_3 0.9500 .
C15_3 C16_3 1.385(9) .
C15_3 C15A_3 1.483(9) .
C16_3 H16_3 0.9500 .
C17_3 N18_3 1.264(7) .
C17_3 H17_3 0.9500 .
N18_3 O19_3 1.379(16) .
O19_3 B20_3 1.47(2) .
B20_3 O44_3 1.46(2) .
B20_3 O32_3 1.46(2) .
B20_3 C45_3 1.594(8) .
O21_3 N22_3 1.401(14) .
N22_3 C23_3 1.269(7) .
C23_3 C24_3 1.443(10) .
C23_3 H23_3 0.9500 .
C24_3 C29_3 1.408(9) .
C24_3 C25_3 1.437(10) .
C25_3 O25A_3 1.323(14) .
C25_3 C26_3 1.434(10) .
C26_3 C27_3 1.412(10) .
C26_3 C30_3 1.450(10) .
C27_3 C28_3 1.388(9) .
C27_3 H27_3 0.9500 .
C28_3 C29_3 1.394(9) .
C28_3 C28A_3 1.488(9) .
C29_3 H29_3 0.9500 .
C30_3 N31_3 1.271(7) .
C30_3 H30_3 0.9500 .
N31_3 O32_3 1.415(17) .
O33_3 N34_3 1.391(14) .
N34_3 C35_3 1.274(7) .
C35_3 C36_3 1.446(10) .
C35_3 H35_3 0.9500 .
C36_3 C41_3 1.406(9) .
C36_3 C37_3 1.441(10) .
C37_3 O37A_3 1.320(13) .
C37_3 C38_3 1.431(10) .
C38_3 C39_3 1.414(9) .
C38_3 C42_3 1.444(10) .
C39_3 C40_3 1.392(9) .
C39_3 H39_3 0.9500 .
C40_3 C41_3 1.389(9) .
C40_3 C40A_3 1.486(9) .
C41_3 H41_3 0.9500 .
C42_3 N43_3 1.268(7) .
C42_3 H42_3 0.9500 .
N43_3 O44_3 1.419(16) .
C45_3 C50_3 1.389(10) .
C45_3 C46_3 1.399(9) .
C46_3 C47_3 1.384(9) .
C46_3 H46_3 0.9500 .
C47_3 C48_3 1.366(13) .
C47_3 H47_3 0.9500 .
Br48_3 C48_3 1.908(10) .
C48_3 C49_3 1.374(13) .
C49_3 C50_3 1.387(9) .
C49_3 H49_3 0.9500 .
C50_3 H50_3 0.9500 .
C15A_3 C15B_3 1.393(9) .
C15A_3 C15F_3 1.396(9) .
C15B_3 C15C_3 1.388(9) .
C15B_3 H15B_3 0.9500 .
C15C_3 C15D_3 1.391(11) .
C15C_3 H15C_3 0.9500 .
C15D_3 C15E_3 1.393(11) .
C15D_3 C15G_3 1.507(9) .
C15E_3 C15F_3 1.375(9) .
C15E_3 H15E_3 0.9500 .
C15F_3 H15F_3 0.9500 .
C15G_3 O15I_3 1.243(13) .
C15G_3 O15H_3 1.260(14) .
O15H_3 Zn5_1 1.956(11) 3
O15I_3 Zn8_1 1.979(10) 3
C28A_3 C28F_3 1.391(9) .
C28A_3 C28B_3 1.394(9) .
C28B_3 C28C_3 1.383(9) .
C28B_3 H28B_3 0.9500 .
C28C_3 C28D_3 1.401(11) .
C28C_3 H28C_3 0.9500 .
C28D_3 C28E_3 1.387(11) .
C28D_3 C28G_3 1.508(9) .
C28E_3 C28F_3 1.393(9) .
C28E_3 H28E_3 0.9500 .
C28F_3 H28F_3 0.9500 .
C28G_3 O28I_3 1.238(13) .
C28G_3 O28H_3 1.269(14) .
O28H_3 Zn7_1 2.055(15) 6
O28I_3 Zn8_1 1.927(13) 6
C40A_3 C40F_3 1.381(9) .
C40A_3 C40B_3 1.391(9) .
C40B_3 C40C_3 1.382(9) .
C40B_3 H40B_3 0.9500 .
C40C_3 C40D_3 1.398(11) .
C40C_3 H40C_3 0.9500 .
C40D_3 C40E_3 1.401(11) .
C40D_3 C40G_3 1.512(9) .
C40E_3 C40F_3 1.389(9) .
C40E_3 H40E_3 0.9500 .
C40F_3 H40F_3 0.9500 .
C40G_3 O40I_3 1.257(13) .
C40G_3 O40H_3 1.259(12) .
C1_4 C2_4 1.394(9) .
C1_4 C6_4 1.398(9) .
C1_4 B7_4 1.594(8) .
C2_4 C3_4 1.376(9) .
C2_4 H2_4 0.9500 .
C3_4 C4_4 1.371(12) .
C3_4 H3_4 0.9500 .
Br4_4 C4_4 1.898(9) .
C4_4 C5_4 1.366(12) .
C5_4 C6_4 1.381(9) .
C5_4 H5_4 0.9500 .
C6_4 H6_4 0.9500 .
B7_4 O33_4 1.410(17) .
B7_4 O21_4 1.450(17) .
B7_4 O8_4 1.660(19) .
O8_4 N9_4 1.343(13) .
N9_4 C10_4 1.340(15) .
C10_4 C11_4 1.493(9) .
C10_4 H10_4 0.9500 .
C11_4 C16_4 1.390(9) .
C11_4 C12_4 1.419(10) .
C12_4 O12A_4 1.301(13) .
C12_4 C13_4 1.426(10) .
C13_4 C14_4 1.403(9) .
C13_4 C17_4 1.443(10) .
C14_4 C15_4 1.392(9) .
C14_4 H14_4 0.9500 .
C15_4 C16_4 1.385(9) .
C15_4 C15A_4 1.477(8) .
C16_4 H16_4 0.9500 .
C17_4 N18_4 1.265(7) .
C17_4 H17_4 0.9500 .
N18_4 O19_4 1.412(15) .
O19_4 B20_4 1.49(2) .
B20_4 O32_4 1.42(2) .
B20_4 O44_4 1.450(19) .
B20_4 C45_4 1.595(8) .
O21_4 N22_4 1.388(13) .
N22_4 C23_4 1.272(7) .
C23_4 C24_4 1.458(10) .
C23_4 H23_4 0.9500 .
C24_4 C29_4 1.407(9) .
C24_4 C25_4 1.434(10) .
C25_4 O25A_4 1.300(14) .
C25_4 C26_4 1.439(10) .
C26_4 C27_4 1.403(9) .
C26_4 C30_4 1.452(10) .
C27_4 C28_4 1.387(9) .
C27_4 H27_4 0.9500 .
C28_4 C29_4 1.386(9) .
C28_4 C28A_4 1.484(9) .
C29_4 H29_4 0.9500 .
C30_4 N31_4 1.267(7) .
C30_4 H30_4 0.9500 .
N31_4 O32_4 1.376(15) .
O33_4 N34_4 1.392(14) .
N34_4 C35_4 1.269(7) .
C35_4 C36_4 1.452(10) .
C35_4 H35_4 0.9500 .
C36_4 C41_4 1.411(9) .
C36_4 C37_4 1.431(10) .
C37_4 O37A_4 1.304(13) .
C37_4 C38_4 1.427(10) .
C38_4 C39_4 1.402(9) .
C38_4 C42_4 1.455(10) .
C39_4 C40_4 1.397(9) .
C39_4 H39_4 0.9500 .
C40_4 C41_4 1.381(9) .
C40_4 C40A_4 1.490(8) .
C41_4 H41_4 0.9500 .
C42_4 N43_4 1.273(7) .
C42_4 H42_4 0.9500 .
N43_4 O44_4 1.357(14) .
C45_4 C50_4 1.391(9) .
C45_4 C46_4 1.396(9) .
C50_4 C49_4 1.396(9) .
C50_4 H50_4 0.9500 .
C46_4 C47_4 1.383(9) .
C46_4 H46_4 0.9500 .
C49_4 C48_4 1.372(13) .
C49_4 H49_4 0.9500 .
C47_4 C48_4 1.375(13) .
C47_4 H47_4 0.9500 .
Br48_4 C48_4 1.901(10) .
C15A_4 C15B_4 1.393(9) .
C15A_4 C15F_4 1.394(9) .
C15B_4 C15C_4 1.378(9) .
C15B_4 H15B_4 0.9500 .
C15C_4 C15D_4 1.390(11) .
C15C_4 H15C_4 0.9500 .
C15D_4 C15E_4 1.390(11) .
C15D_4 C15G_4 1.503(9) .
C15E_4 C15F_4 1.379(9) .
C15E_4 H15E_4 0.9500 .
C15F_4 H15F_4 0.9500 .
C15G_4 O15H_4 1.245(13) .
C15G_4 O15I_4 1.274(13) .
O15H_4 Zn8_1 1.990(11) 6
O15I_4 Zn6_1 1.978(11) 6
C28A_4 C28B_4 1.394(9) .
C28A_4 C28F_4 1.398(9) .
C28B_4 C28C_4 1.384(9) .
C28B_4 H28B_4 0.9500 .
C28C_4 C28D_4 1.400(11) .
C28C_4 H28C_4 0.9500 .
C28D_4 C28E_4 1.400(11) .
C28D_4 C28G_4 1.512(9) .
C28E_4 C28F_4 1.382(9) .
C28E_4 H28E_4 0.9500 .
C28F_4 H28F_4 0.9500 .
C28G_4 O28I_4 1.252(12) .
C28G_4 O28H_4 1.278(13) .
C40A_4 C40B_4 1.398(9) .
C40A_4 C40F_4 1.399(9) .
C40B_4 C40C_4 1.381(9) .
C40B_4 H40B_4 0.9500 .
C40C_4 C40D_4 1.385(11) .
C40C_4 H40C_4 0.9500 .
C40D_4 C40E_4 1.393(11) .
C40D_4 C40G_4 1.513(9) .
C40E_4 C40F_4 1.379(9) .
C40E_4 H40E_4 0.9500 .
C40F_4 H40F_4 0.9500 .
C40G_4 O40H_4 1.234(12) .
C40G_4 O40I_4 1.247(13) .
O40H_4 Zn5_1 1.950(11) 8_445
O40I_4 Zn7_1 2.109(14) 8_445
O1_5 S2_5 1.446(19) .
S2_5 C3_5 1.80(2) .
S2_5 C4_5 1.81(2) .
C3_5 H3A_5 0.9800 .
C3_5 H3B_5 0.9800 .
C3_5 H3C_5 0.9800 .
C4_5 H4A_5 0.9800 .
C4_5 H4B_5 0.9800 .
C4_5 H4C_5 0.9800 .
O1_6 S2_6 1.472(15) .
S2_6 C3_6 1.762(18) .
S2_6 C4_6 1.768(19) .
C3_6 H3A_6 0.9800 .
C3_6 H3B_6 0.9800 .
C3_6 H3C_6 0.9800 .
C4_6 H4A_6 0.9800 .
C4_6 H4B_6 0.9800 .
C4_6 H4C_6 0.9800 .
N1_7 C4_7 1.39(3) .
N1_7 C3_7 1.50(3) .
N1_7 C2_7 1.53(3) .
C2_7 H2A_7 0.9800 .
C2_7 H2B_7 0.9800 .
C2_7 H2C_7 0.9800 .
C3_7 H3A_7 0.9800 .
C3_7 H3B_7 0.9800 .
C3_7 H3C_7 0.9800 .
C4_7 O5_7 1.22(3) .
C4_7 H4_7 0.9500 .

loop_
_geom_torsion_atom_site_label_1
_geom_torsion_atom_site_label_2
_geom_torsion_atom_site_label_3
_geom_torsion_atom_site_label_4
_geom_torsion
_geom_torsion_site_symmetry_1
_geom_torsion_site_symmetry_4
C6_3 C1_3 C2_3 C3_3 -1.8(16) . .
B7_3 C1_3 C2_3 C3_3 179.9(15) . .
C1_3 C2_3 C3_3 C4_3 1.5(18) . .
C2_3 C3_3 C4_3 C5_3 -0.3(15) . .
C2_3 C3_3 C4_3 Br4_3 178.9(13) . .
C3_3 C4_3 C5_3 C6_3 -0.4(16) . .
Br4_3 C4_3 C5_3 C6_3 -179.7(13) . .
C4_3 C5_3 C6_3 C1_3 0.0(18) . .
C2_3 C1_3 C6_3 C5_3 1.1(16) . .
B7_3 C1_3 C6_3 C5_3 179.4(15) . .
C6_3 C1_3 B7_3 O33_3 47.3(17) . .
C2_3 C1_3 B7_3 O33_3 -134.5(14) . .
C6_3 C1_3 B7_3 O21_3 -82.3(14) . .
C2_3 C1_3 B7_3 O21_3 95.9(14) . .
C6_3 C1_3 B7_3 O8_3 163.8(12) . .
C2_3 C1_3 B7_3 O8_3 -18.0(17) . .
O33_3 B7_3 O8_3 N9_3 -71.9(16) . .
O21_3 B7_3 O8_3 N9_3 56.6(17) . .
C1_3 B7_3 O8_3 N9_3 169.8(13) . .
B7_3 O8_3 N9_3 C10_3 -170.8(12) . .
B7_3 O8_3 N9_3 Zn4_1 14.1(19) . .
O8_3 N9_3 C10_3 C11_3 -178.3(15) . .
Zn4_1 N9_3 C10_3 C11_3 -3(2) . .
N9_3 C10_3 C11_3 C16_3 -167.0(17) . .
N9_3 C10_3 C11_3 C12_3 13(2) . .
C16_3 C11_3 C12_3 O12A_3 177.1(15) . .
C10_3 C11_3 C12_3 O12A_3 -3(2) . .
C16_3 C11_3 C12_3 C13_3 0.2(18) . .
C10_3 C11_3 C12_3 C13_3 -179.7(13) . .
O12A_3 C12_3 C13_3 C14_3 -177.8(15) . .
C11_3 C12_3 C13_3 C14_3 -1.0(16) . .
O12A_3 C12_3 C13_3 C17_3 0.7(19) . .
C11_3 C12_3 C13_3 C17_3 177.6(14) . .
C12_3 C13_3 C14_3 C15_3 1.8(17) . .
C17_3 C13_3 C14_3 C15_3 -176.9(14) . .
C13_3 C14_3 C15_3 C16_3 -1.7(16) . .
C13_3 C14_3 C15_3 C15A_3 173.2(13) . .
C14_3 C15_3 C16_3 C11_3 0.9(17) . .
C15A_3 C15_3 C16_3 C11_3 -174.1(14) . .
C12_3 C11_3 C16_3 C15_3 0(2) . .
C10_3 C11_3 C16_3 C15_3 179.7(13) . .
C14_3 C13_3 C17_3 N18_3 178.5(19) . .
C12_3 C13_3 C17_3 N18_3 0(2) . .
C13_3 C17_3 N18_3 O19_3 177.9(15) . .
C13_3 C17_3 N18_3 Zn3_1 -15(3) . .
C17_3 N18_3 O19_3 B20_3 163.2(17) . .
Zn3_1 N18_3 O19_3 B20_3 -6(2) . .
N18_3 O19_3 B20_3 O44_3 69(2) . .
N18_3 O19_3 B20_3 O32_3 -62(2) . .
N18_3 O19_3 B20_3 C45_3 -176.4(15) . .
O33_3 B7_3 O21_3 N22_3 58.3(16) . .
C1_3 B7_3 O21_3 N22_3 -176.3(10) . .
O8_3 B7_3 O21_3 N22_3 -64.4(14) . .
B7_3 O21_3 N22_3 C23_3 -177.1(12) . .
B7_3 O21_3 N22_3 Zn4_1 1.3(15) . .
O21_3 N22_3 C23_3 C24_3 175.9(11) . .
Zn4_1 N22_3 C23_3 C24_3 -2(2) . .
N22_3 C23_3 C24_3 C29_3 -179.6(14) . .
N22_3 C23_3 C24_3 C25_3 0.2(19) . .
C29_3 C24_3 C25_3 O25A_3 179.3(13) . .
C23_3 C24_3 C25_3 O25A_3 -0.5(16) . .
C29_3 C24_3 C25_3 C26_3 0.0(13) . .
C23_3 C24_3 C25_3 C26_3 -179.8(11) . .
O25A_3 C25_3 C26_3 C27_3 -178.0(14) . .
C24_3 C25_3 C26_3 C27_3 1.3(13) . .
O25A_3 C25_3 C26_3 C30_3 3.4(16) . .
C24_3 C25_3 C26_3 C30_3 -177.4(12) . .
C25_3 C26_3 C27_3 C28_3 -1.3(15) . .
C30_3 C26_3 C27_3 C28_3 177.4(13) . .
C26_3 C27_3 C28_3 C29_3 0.0(15) . .
C26_3 C27_3 C28_3 C28A_3 -177.6(13) . .
C27_3 C28_3 C29_3 C24_3 1.3(15) . .
C28A_3 C28_3 C29_3 C24_3 179.0(12) . .
C25_3 C24_3 C29_3 C28_3 -1.3(14) . .
C23_3 C24_3 C29_3 C28_3 178.5(11) . .
C27_3 C26_3 C30_3 N31_3 -175.7(18) . .
C25_3 C26_3 C30_3 N31_3 3(2) . .
C26_3 C30_3 N31_3 O32_3 179.4(14) . .
C26_3 C30_3 N31_3 Zn3_1 -5(3) . .
C30_3 N31_3 O32_3 B20_3 178.0(15) . .
Zn3_1 N31_3 O32_3 B20_3 2(2) . .
O44_3 B20_3 O32_3 N31_3 -65(2) . .
O19_3 B20_3 O32_3 N31_3 64(2) . .
C45_3 B20_3 O32_3 N31_3 177.3(15) . .
O21_3 B7_3 O33_3 N34_3 -51.5(18) . .
C1_3 B7_3 O33_3 N34_3 -174.6(11) . .
O8_3 B7_3 O33_3 N34_3 71.0(15) . .
B7_3 O33_3 N34_3 C35_3 155.9(14) . .
B7_3 O33_3 N34_3 Zn4_1 -13.2(17) . .
O33_3 N34_3 C35_3 C36_3 179.7(13) . .
Zn4_1 N34_3 C35_3 C36_3 -13(2) . .
N34_3 C35_3 C36_3 C41_3 170.6(17) . .
N34_3 C35_3 C36_3 C37_3 -5(2) . .
C41_3 C36_3 C37_3 O37A_3 -179.7(15) . .
C35_3 C36_3 C37_3 O37A_3 -4.1(18) . .
C41_3 C36_3 C37_3 C38_3 3.0(17) . .
C35_3 C36_3 C37_3 C38_3 178.6(13) . .
O37A_3 C37_3 C38_3 C39_3 179.2(14) . .
C36_3 C37_3 C38_3 C39_3 -3.5(16) . .
O37A_3 C37_3 C38_3 C42_3 1.1(18) . .
C36_3 C37_3 C38_3 C42_3 178.4(13) . .
C37_3 C38_3 C39_3 C40_3 0.3(17) . .
C42_3 C38_3 C39_3 C40_3 178.5(13) . .
C38_3 C39_3 C40_3 C41_3 3.4(15) . .
C38_3 C39_3 C40_3 C40A_3 -169.9(13) . .
C39_3 C40_3 C41_3 C36_3 -3.9(17) . .
C40A_3 C40_3 C41_3 C36_3 169.5(14) . .
C37_3 C36_3 C41_3 C40_3 0.6(19) . .
C35_3 C36_3 C41_3 C40_3 -175.3(13) . .
C39_3 C38_3 C42_3 N43_3 -169.9(19) . .
C37_3 C38_3 C42_3 N43_3 8(2) . .
C38_3 C42_3 N43_3 O44_3 176.9(14) . .
C38_3 C42_3 N43_3 Zn3_1 12(3) . .
C42_3 N43_3 O44_3 B20_3 -156.8(18) . .
Zn3_1 N43_3 O44_3 B20_3 10(2) . .
O32_3 B20_3 O44_3 N43_3 58(2) . .
O19_3 B20_3 O44_3 N43_3 -71(2) . .
C45_3 B20_3 O44_3 N43_3 175.3(14) . .
O44_3 B20_3 C45_3 C50_3 -146.6(17) . .
O32_3 B20_3 C45_3 C50_3 -23(2) . .
O19_3 B20_3 C45_3 C50_3 95.4(19) . .
O44_3 B20_3 C45_3 C46_3 36(2) . .
O32_3 B20_3 C45_3 C46_3 159.0(17) . .
O19_3 B20_3 C45_3 C46_3 -82.4(19) . .
C50_3 C45_3 C46_3 C47_3 1.7(18) . .
B20_3 C45_3 C46_3 C47_3 179.6(18) . .
C45_3 C46_3 C47_3 C48_3 -2(2) . .
C46_3 C47_3 C48_3 C49_3 -0.1(17) . .
C46_3 C47_3 C48_3 Br48_3 176.5(17) . .
C47_3 C48_3 C49_3 C50_3 2.5(17) . .
Br48_3 C48_3 C49_3 C50_3 -174.2(16) . .
C48_3 C49_3 C50_3 C45_3 -3(2) . .
C46_3 C45_3 C50_3 C49_3 0.9(18) . .
B20_3 C45_3 C50_3 C49_3 -177.1(18) . .
C11_3 C12_3 O12A_3 Zn3_1 -162.3(11) . .
C13_3 C12_3 O12A_3 Zn3_1 14(2) . .
C11_3 C12_3 O12A_3 Zn4_1 -17(2) . .
C13_3 C12_3 O12A_3 Zn4_1 160.0(11) . .
C14_3 C15_3 C15A_3 C15B_3 -131.1(14) . .
C16_3 C15_3 C15A_3 C15B_3 43.8(16) . .
C14_3 C15_3 C15A_3 C15F_3 46.9(17) . .
C16_3 C15_3 C15A_3 C15F_3 -138.2(13) . .
C15F_3 C15A_3 C15B_3 C15C_3 -2.2(16) . .
C15_3 C15A_3 C15B_3 C15C_3 175.9(14) . .
C15A_3 C15B_3 C15C_3 C15D_3 2.6(18) . .
C15B_3 C15C_3 C15D_3 C15E_3 -0.3(16) . .
C15B_3 C15C_3 C15D_3 C15G_3 -179.0(14) . .
C15C_3 C15D_3 C15E_3 C15F_3 -2.4(16) . .
C15G_3 C15D_3 C15E_3 C15F_3 176.4(14) . .
C15D_3 C15E_3 C15F_3 C15A_3 2.8(18) . .
C15B_3 C15A_3 C15F_3 C15E_3 -0.4(16) . .
C15_3 C15A_3 C15F_3 C15E_3 -178.5(14) . .
C15C_3 C15D_3 C15G_3 O15I_3 179.9(13) . .
C15E_3 C15D_3 C15G_3 O15I_3 1.2(18) . .
C15C_3 C15D_3 C15G_3 O15H_3 -1.6(18) . .
C15E_3 C15D_3 C15G_3 O15H_3 179.7(14) . .
O15I_3 C15G_3 O15H_3 Zn5_1 15(2) . 3
C15D_3 C15G_3 O15H_3 Zn5_1 -163.4(10) . 3
C26_3 C25_3 O25A_3 Zn4_1 -177.5(9) . .
C24_3 C25_3 O25A_3 Zn4_1 3(2) . .
C26_3 C25_3 O25A_3 Zn3_1 -8(2) . .
C24_3 C25_3 O25A_3 Zn3_1 173.1(9) . .
O15H_3 C15G_3 O15I_3 Zn8_1 2(2) . 3
C15D_3 C15G_3 O15I_3 Zn8_1 -179.5(9) . 3
C27_3 C28_3 C28A_3 C28F_3 -29.8(16) . .
C29_3 C28_3 C28A_3 C28F_3 152.6(12) . .
C27_3 C28_3 C28A_3 C28B_3 149.3(13) . .
C29_3 C28_3 C28A_3 C28B_3 -28.4(16) . .
C28F_3 C28A_3 C28B_3 C28C_3 0.7(16) . .
C28_3 C28A_3 C28B_3 C28C_3 -178.4(15) . .
C28A_3 C28B_3 C28C_3 C28D_3 -2.4(18) . .
C28B_3 C28C_3 C28D_3 C28E_3 1.6(16) . .
C28B_3 C28C_3 C28D_3 C28G_3 -176.0(15) . .
C28C_3 C28D_3 C28E_3 C28F_3 0.8(16) . .
C28G_3 C28D_3 C28E_3 C28F_3 178.4(15) . .
C28B_3 C28A_3 C28F_3 C28E_3 1.7(16) . .
C28_3 C28A_3 C28F_3 C28E_3 -179.1(14) . .
C28D_3 C28E_3 C28F_3 C28A_3 -2.5(18) . .
C28E_3 C28D_3 C28G_3 O28I_3 0(2) . .
C28C_3 C28D_3 C28G_3 O28I_3 177.5(14) . .
C28E_3 C28D_3 C28G_3 O28H_3 -177.1(16) . .
C28C_3 C28D_3 C28G_3 O28H_3 0(2) . .
C38_3 C37_3 O37A_3 Zn3_1 -30.0(18) . .
C36_3 C37_3 O37A_3 Zn3_1 152.8(10) . .
C38_3 C37_3 O37A_3 Zn4_1 -152.8(10) . .
C36_3 C37_3 O37A_3 Zn4_1 30.0(18) . .
O28I_3 C28G_3 O28H_3 Zn7_1 42(3) . 6
C28D_3 C28G_3 O28H_3 Zn7_1 -140.6(15) . 6
O28H_3 C28G_3 O28I_3 Zn8_1 -1(2) . 6
C28D_3 C28G_3 O28I_3 Zn8_1 -178.2(11) . 6
C41_3 C40_3 C40A_3 C40F_3 36.5(18) . .
C39_3 C40_3 C40A_3 C40F_3 -150.2(14) . .
C41_3 C40_3 C40A_3 C40B_3 -140.8(14) . .
C39_3 C40_3 C40A_3 C40B_3 32.5(17) . .
C40F_3 C40A_3 C40B_3 C40C_3 -4.7(16) . .
C40_3 C40A_3 C40B_3 C40C_3 172.7(15) . .
C40A_3 C40B_3 C40C_3 C40D_3 1.9(18) . .
C40B_3 C40C_3 C40D_3 C40E_3 1.8(16) . .
C40B_3 C40C_3 C40D_3 C40G_3 -175.8(16) . .
C40C_3 C40D_3 C40E_3 C40F_3 -2.6(16) . .
C40G_3 C40D_3 C40E_3 C40F_3 174.9(16) . .
C40B_3 C40A_3 C40F_3 C40E_3 3.9(17) . .
C40_3 C40A_3 C40F_3 C40E_3 -173.4(15) . .
C40D_3 C40E_3 C40F_3 C40A_3 -0.2(18) . .
C40C_3 C40D_3 C40G_3 O40I_3 8(2) . .
C40E_3 C40D_3 C40G_3 O40I_3 -169.1(16) . .
C40C_3 C40D_3 C40G_3 O40H_3 -171.0(14) . .
C40E_3 C40D_3 C40G_3 O40H_3 12(2) . .
O40I_3 C40G_3 O40H_3 Zn7_1 -14(3) . .
C40D_3 C40G_3 O40H_3 Zn7_1 165.1(12) . .
O40H_3 C40G_3 O40I_3 Zn6_1 0(3) . .
C40D_3 C40G_3 O40I_3 Zn6_1 -179.8(13) . .
O28H_4 Zn6_1 O40I_3 C40G_3 -118.2(17) . .
O1_2 Zn6_1 O40I_3 C40G_3 14.5(19) . .
O15I_4 Zn6_1 O40I_3 C40G_3 129.2(17) 6_556 .
C6_4 C1_4 C2_4 C3_4 2.7(17) . .
B7_4 C1_4 C2_4 C3_4 -177.6(17) . .
C1_4 C2_4 C3_4 C4_4 -3(2) . .
C2_4 C3_4 C4_4 C5_4 1.0(17) . .
C2_4 C3_4 C4_4 Br4_4 -177.3(16) . .
C3_4 C4_4 C5_4 C6_4 0.7(17) . .
Br4_4 C4_4 C5_4 C6_4 179.0(15) . .
C4_4 C5_4 C6_4 C1_4 -1(2) . .
C2_4 C1_4 C6_4 C5_4 -0.9(17) . .
B7_4 C1_4 C6_4 C5_4 179.4(17) . .
C2_4 C1_4 B7_4 O33_4 170.2(15) . .
C6_4 C1_4 B7_4 O33_4 -10.2(19) . .
C2_4 C1_4 B7_4 O21_4 36.6(18) . .
C6_4 C1_4 B7_4 O21_4 -143.8(14) . .
C2_4 C1_4 B7_4 O8_4 -75.9(16) . .
C6_4 C1_4 B7_4 O8_4 103.8(14) . .
O33_4 B7_4 O8_4 N9_4 -76.0(14) . .
O21_4 B7_4 O8_4 N9_4 54.2(14) . .
C1_4 B7_4 O8_4 N9_4 168.8(11) . .
B7_4 O8_4 N9_4 C10_4 -158.0(12) . .
B7_4 O8_4 N9_4 Zn1_1 19.2(16) . .
O8_4 N9_4 C10_4 C11_4 177.9(13) . .
Zn1_1 N9_4 C10_4 C11_4 1(2) . .
N9_4 C10_4 C11_4 C16_4 -165.2(16) . .
N9_4 C10_4 C11_4 C12_4 17(2) . .
C16_4 C11_4 C12_4 O12A_4 177.4(15) . .
C10_4 C11_4 C12_4 O12A_4 -5.0(19) . .
C16_4 C11_4 C12_4 C13_4 -1.3(17) . .
C10_4 C11_4 C12_4 C13_4 176.3(13) . .
O12A_4 C12_4 C13_4 C14_4 -177.2(14) . .
C11_4 C12_4 C13_4 C14_4 1.6(16) . .
O12A_4 C12_4 C13_4 C17_4 0.5(18) . .
C11_4 C12_4 C13_4 C17_4 179.3(13) . .
C12_4 C13_4 C14_4 C15_4 -0.4(17) . .
C17_4 C13_4 C14_4 C15_4 -178.2(13) . .
C13_4 C14_4 C15_4 C16_4 -1.1(15) . .
C13_4 C14_4 C15_4 C15A_4 176.8(13) . .
C14_4 C15_4 C16_4 C11_4 1.4(16) . .
C15A_4 C15_4 C16_4 C11_4 -176.5(14) . .
C12_4 C11_4 C16_4 C15_4 -0.2(19) . .
C10_4 C11_4 C16_4 C15_4 -178.0(12) . .
C14_4 C13_4 C17_4 N18_4 173.6(18) . .
C12_4 C13_4 C17_4 N18_4 -4(2) . .
C13_4 C17_4 N18_4 O19_4 -175.9(14) . .
C13_4 C17_4 N18_4 Zn2_1 -14(3) . .
C17_4 N18_4 O19_4 B20_4 165.5(17) . .
Zn2_1 N18_4 O19_4 B20_4 2(2) . .
N18_4 O19_4 B20_4 O32_4 -65.9(18) . .
N18_4 O19_4 B20_4 O44_4 60(2) . .
N18_4 O19_4 B20_4 C45_4 179.8(14) . .
O33_4 B7_4 O21_4 N22_4 52.9(19) . .
C1_4 B7_4 O21_4 N22_4 -179.5(11) . .
O8_4 B7_4 O21_4 N22_4 -69.5(14) . .
B7_4 O21_4 N22_4 C23_4 -174.8(13) . .
B7_4 O21_4 N22_4 Zn1_1 9.4(16) . .
O21_4 N22_4 C23_4 C24_4 179.8(11) . .
Zn1_1 N22_4 C23_4 C24_4 -5(2) . .
N22_4 C23_4 C24_4 C29_4 178.4(14) . .
N22_4 C23_4 C24_4 C25_4 -1.9(19) . .
C29_4 C24_4 C25_4 O25A_4 177.1(14) . .
C23_4 C24_4 C25_4 O25A_4 -2.6(17) . .
C29_4 C24_4 C25_4 C26_4 -0.7(13) . .
C23_4 C24_4 C25_4 C26_4 179.6(12) . .
O25A_4 C25_4 C26_4 C27_4 -175.6(15) . .
C24_4 C25_4 C26_4 C27_4 2.2(13) . .
O25A_4 C25_4 C26_4 C30_4 4.7(17) . .
C24_4 C25_4 C26_4 C30_4 -177.5(13) . .
C25_4 C26_4 C27_4 C28_4 -2.4(15) . .
C30_4 C26_4 C27_4 C28_4 177.3(13) . .
C26_4 C27_4 C28_4 C29_4 1.0(15) . .
C26_4 C27_4 C28_4 C28A_4 -178.1(13) . .
C27_4 C28_4 C29_4 C24_4 0.6(15) . .
C28A_4 C28_4 C29_4 C24_4 179.7(12) . .
C25_4 C24_4 C29_4 C28_4 -0.7(15) . .
C23_4 C24_4 C29_4 C28_4 179.0(12) . .
C27_4 C26_4 C30_4 N31_4 -176.7(18) . .
C25_4 C26_4 C30_4 N31_4 3(2) . .
C26_4 C30_4 N31_4 O32_4 178.6(14) . .
C26_4 C30_4 N31_4 Zn2_1 4(3) . .
C30_4 N31_4 O32_4 B20_4 -171.7(16) . .
Zn2_1 N31_4 O32_4 B20_4 3(2) . .
O44_4 B20_4 O32_4 N31_4 -61(2) . .
O19_4 B20_4 O32_4 N31_4 64(2) . .
C45_4 B20_4 O32_4 N31_4 178.4(15) . .
O21_4 B7_4 O33_4 N34_4 -55(2) . .
C1_4 B7_4 O33_4 N34_4 177.0(13) . .
O8_4 B7_4 O33_4 N34_4 66.4(15) . .
B7_4 O33_4 N34_4 C35_4 166.8(15) . .
B7_4 O33_4 N34_4 Zn1_1 -6.3(19) . .
O33_4 N34_4 C35_4 C36_4 -179.1(13) . .
Zn1_1 N34_4 C35_4 C36_4 -7(2) . .
N34_4 C35_4 C36_4 C41_4 169.5(17) . .
N34_4 C35_4 C36_4 C37_4 -6(2) . .
C41_4 C36_4 C37_4 O37A_4 -178.1(15) . .
C35_4 C36_4 C37_4 O37A_4 -2.9(18) . .
C41_4 C36_4 C37_4 C38_4 2.0(17) . .
C35_4 C36_4 C37_4 C38_4 177.2(13) . .
O37A_4 C37_4 C38_4 C39_4 177.2(15) . .
C36_4 C37_4 C38_4 C39_4 -2.9(16) . .
O37A_4 C37_4 C38_4 C42_4 0.4(18) . .
C36_4 C37_4 C38_4 C42_4 -179.6(13) . .
C37_4 C38_4 C39_4 C40_4 2.0(17) . .
C42_4 C38_4 C39_4 C40_4 179.0(13) . .
C38_4 C39_4 C40_4 C41_4 -0.1(16) . .
C38_4 C39_4 C40_4 C40A_4 -176.8(13) . .
C39_4 C40_4 C41_4 C36_4 -0.7(17) . .
C40A_4 C40_4 C41_4 C36_4 175.9(14) . .
C37_4 C36_4 C41_4 C40_4 -0.3(19) . .
C35_4 C36_4 C41_4 C40_4 -175.9(13) . .
C39_4 C38_4 C42_4 N43_4 -169.8(18) . .
C37_4 C38_4 C42_4 N43_4 7(2) . .
C38_4 C42_4 N43_4 O44_4 178.1(14) . .
C38_4 C42_4 N43_4 Zn2_1 11(3) . .
C42_4 N43_4 O44_4 B20_4 -155.9(17) . .
Zn2_1 N43_4 O44_4 B20_4 13(2) . .
O32_4 B20_4 O44_4 N43_4 51(2) . .
O19_4 B20_4 O44_4 N43_4 -71(2) . .
C45_4 B20_4 O44_4 N43_4 170.5(15) . .
O32_4 B20_4 C45_4 C50_4 -13(2) . .
O44_4 B20_4 C45_4 C50_4 -136.3(18) . .
O19_4 B20_4 C45_4 C50_4 102.2(19) . .
O32_4 B20_4 C45_4 C46_4 163.1(16) . .
O44_4 B20_4 C45_4 C46_4 39(2) . .
O19_4 B20_4 C45_4 C46_4 -82.1(19) . .
C46_4 C45_4 C50_4 C49_4 -1.8(18) . .
B20_4 C45_4 C50_4 C49_4 174.2(19) . .
C50_4 C45_4 C46_4 C47_4 0.7(18) . .
B20_4 C45_4 C46_4 C47_4 -175.3(18) . .
C45_4 C50_4 C49_4 C48_4 2(2) . .
C45_4 C46_4 C47_4 C48_4 0(2) . .
C50_4 C49_4 C48_4 C47_4 -1.6(17) . .
C50_4 C49_4 C48_4 Br48_4 176.9(17) . .
C46_4 C47_4 C48_4 C49_4 0.6(17) . .
C46_4 C47_4 C48_4 Br48_4 -177.9(17) . .
C11_4 C12_4 O12A_4 Zn2_1 -156.7(11) . .
C13_4 C12_4 O12A_4 Zn2_1 22(2) . .
C11_4 C12_4 O12A_4 Zn1_1 -24.1(19) . .
C13_4 C12_4 O12A_4 Zn1_1 154.6(10) . .
C16_4 C15_4 C15A_4 C15B_4 20.1(17) . .
C14_4 C15_4 C15A_4 C15B_4 -157.6(13) . .
C16_4 C15_4 C15A_4 C15F_4 -162.9(13) . .
C14_4 C15_4 C15A_4 C15F_4 19.4(17) . .
C15F_4 C15A_4 C15B_4 C15C_4 0.4(15) . .
C15_4 C15A_4 C15B_4 C15C_4 177.4(13) . .
C15A_4 C15B_4 C15C_4 C15D_4 0.5(17) . .
C15B_4 C15C_4 C15D_4 C15E_4 -1.4(15) . .
C15B_4 C15C_4 C15D_4 C15G_4 177.6(13) . .
C15C_4 C15D_4 C15E_4 C15F_4 1.5(16) . .
C15G_4 C15D_4 C15E_4 C15F_4 -177.5(14) . .
C15D_4 C15E_4 C15F_4 C15A_4 -0.7(18) . .
C15B_4 C15A_4 C15F_4 C15E_4 -0.3(16) . .
C15_4 C15A_4 C15F_4 C15E_4 -177.3(13) . .
C15C_4 C15D_4 C15G_4 O15H_4 5.9(19) . .
C15E_4 C15D_4 C15G_4 O15H_4 -175.2(14) . .
C15C_4 C15D_4 C15G_4 O15I_4 -175.9(12) . .
C15E_4 C15D_4 C15G_4 O15I_4 3.0(17) . .
O15I_4 C15G_4 O15H_4 Zn8_1 -5(2) . 6
C15D_4 C15G_4 O15H_4 Zn8_1 173.5(9) . 6
C24_4 C25_4 O25A_4 Zn1_1 15(2) . .
C26_4 C25_4 O25A_4 Zn1_1 -167.1(10) . .
C24_4 C25_4 O25A_4 Zn2_1 162.1(9) . .
C26_4 C25_4 O25A_4 Zn2_1 -20.2(19) . .
O15H_4 C15G_4 O15I_4 Zn6_1 -16(2) . 6
C15D_4 C15G_4 O15I_4 Zn6_1 165.8(10) . 6
C29_4 C28_4 C28A_4 C28B_4 -34.9(16) . .
C27_4 C28_4 C28A_4 C28B_4 144.2(13) . .
C29_4 C28_4 C28A_4 C28F_4 144.7(12) . .
C27_4 C28_4 C28A_4 C28F_4 -36.2(16) . .
C28F_4 C28A_4 C28B_4 C28C_4 -0.5(15) . .
C28_4 C28A_4 C28B_4 C28C_4 179.1(13) . .
C28A_4 C28B_4 C28C_4 C28D_4 -1.3(16) . .
C28B_4 C28C_4 C28D_4 C28E_4 2.2(15) . .
C28B_4 C28C_4 C28D_4 C28G_4 -176.5(13) . .
C28C_4 C28D_4 C28E_4 C28F_4 -1.3(15) . .
C28G_4 C28D_4 C28E_4 C28F_4 177.5(13) . .
C28D_4 C28E_4 C28F_4 C28A_4 -0.5(17) . .
C28B_4 C28A_4 C28F_4 C28E_4 1.4(15) . .
C28_4 C28A_4 C28F_4 C28E_4 -178.2(13) . .
C28C_4 C28D_4 C28G_4 O28I_4 172.6(12) . .
C28E_4 C28D_4 C28G_4 O28I_4 -6.1(17) . .
C28C_4 C28D_4 C28G_4 O28H_4 -13.0(18) . .
C28E_4 C28D_4 C28G_4 O28H_4 168.3(14) . .
C38_4 C37_4 O37A_4 Zn2_1 -25.7(19) . .
C36_4 C37_4 O37A_4 Zn2_1 154.4(10) . .
C38_4 C37_4 O37A_4 Zn1_1 -155.9(10) . .
C36_4 C37_4 O37A_4 Zn1_1 24.2(19) . .
O28I_4 C28G_4 O28H_4 Zn6_1 -7(2) . .
C28D_4 C28G_4 O28H_4 Zn6_1 178.8(10) . .
O28H_4 C28G_4 O28I_4 Zn5_1 12(2) . .
C28D_4 C28G_4 O28I_4 Zn5_1 -174.3(9) . .
C41_4 C40_4 C40A_4 C40B_4 -137.4(14) . .
C39_4 C40_4 C40A_4 C40B_4 39.2(16) . .
C41_4 C40_4 C40A_4 C40F_4 37.9(17) . .
C39_4 C40_4 C40A_4 C40F_4 -145.5(13) . .
C40F_4 C40A_4 C40B_4 C40C_4 -2.6(16) . .
C40_4 C40A_4 C40B_4 C40C_4 172.9(14) . .
C40A_4 C40B_4 C40C_4 C40D_4 -0.4(18) . .
C40B_4 C40C_4 C40D_4 C40E_4 2.5(16) . .
C40B_4 C40C_4 C40D_4 C40G_4 -177.2(15) . .
C40C_4 C40D_4 C40E_4 C40F_4 -1.4(16) . .
C40G_4 C40D_4 C40E_4 C40F_4 178.3(14) . .
C40D_4 C40E_4 C40F_4 C40A_4 -1.7(17) . .
C40B_4 C40A_4 C40F_4 C40E_4 3.7(16) . .
C40_4 C40A_4 C40F_4 C40E_4 -171.7(14) . .
C40C_4 C40D_4 C40G_4 O40H_4 179.5(14) . .
C40E_4 C40D_4 C40G_4 O40H_4 -0.1(19) . .
C40C_4 C40D_4 C40G_4 O40I_4 -0.3(19) . .
C40E_4 C40D_4 C40G_4 O40I_4 180.0(15) . .
O40I_4 C40G_4 O40H_4 Zn5_1 6(2) . 8_445
C40D_4 C40G_4 O40H_4 Zn5_1 -173.8(10) . 8_445
O40H_4 C40G_4 O40I_4 Zn7_1 -55(2) . 8_445
C40D_4 C40G_4 O40I_4 Zn7_1 124.6(13) . 8_445
Zn7_1 O1_5 S2_5 C3_5 128(4) . .
Zn7_1 O1_5 S2_5 C4_5 -139(4) . .
Zn7_1 O1_6 S2_6 C3_6 156.2(16) . .
Zn7_1 O1_6 S2_6 C4_6 -104.6(16) . .
C3_7 N1_7 C4_7 O5_7 178(4) . .
C2_7 N1_7 C4_7 O5_7 -1(4) . .
